data_4108639
loop_
_publ_author_name
'Ian S. Tidmarsh'
'Thomas B. Faust'
'Harry Adams'
'Lindsay P. Harding'
'Luca Russo'
'William Clegg'
'Michael D. Ward'

_publ_contact_author
; 
        Prof. Mike Ward
        Department of Chemistry
        University of Sheffield
        SHEFFIELD
        S3 7HF
;
_publ_contact_author_email m.d.ward@sheffield.ac.uk
_publ_contact_author_fax '0114 2229346'
_publ_section_title
;
 Octanuclear Cubic Coordination Cages
;
_journal_name_full 'Journal of the American Chemical Society'
_journal_page_first 15167
_journal_page_last 15175
_journal_paper_doi 10.1021/ja805605y
_journal_volume 130
_journal_year 2008
_chemical_formula_sum 'C341 H284 B16 F64 N72 Ni8 O5'
_chemical_formula_weight 7329.04
_chemical_name_systematic
; 
 ? 
;
_space_group_IT_number 15
_symmetry_cell_setting monoclinic
_symmetry_space_group_name_Hall '-C 2yc'
_symmetry_space_group_name_H-M 'C 1 2/c 1'
_atom_sites_solution_hydrogens geom
_atom_sites_solution_primary direct
_atom_sites_solution_secondary difmap
_audit_creation_method SHELXL-97
_cell_angle_alpha 90.00
_cell_angle_beta 97.011(2)
_cell_angle_gamma 90.00
_cell_formula_units_Z 4
_cell_length_a 33.0351(15)
_cell_length_b 29.5646(14)
_cell_length_c 39.8684(18)
_cell_measurement_reflns_used 9695
_cell_measurement_temperature 100(2)
_cell_measurement_theta_max 26.55
_cell_measurement_theta_min 2.34
_cell_volume 38647(3)
_computing_cell_refinement 'Bruker SMART'
_computing_data_collection 'Bruker SMART'
_computing_data_reduction 'Bruker SAINT'
_computing_molecular_graphics 'Bruker SHELXTL'
_computing_publication_material 'Bruker SHELXTL'
_computing_structure_refinement 'Bruker SHELXTL'
_computing_structure_solution 'Bruker SHELXTL'
_diffrn_ambient_temperature 100(2)
_diffrn_measured_fraction_theta_full 1.000
_diffrn_measured_fraction_theta_max 1.000
_diffrn_measurement_device_type 'CCD area detector'
_diffrn_measurement_method 'phi and omega scans'
_diffrn_radiation_monochromator graphite
_diffrn_radiation_source 'sealed tube'
_diffrn_radiation_type MoK\a
_diffrn_radiation_wavelength 0.71073
_diffrn_reflns_av_R_equivalents 0.0404
_diffrn_reflns_av_sigmaI/netI 0.0299
_diffrn_reflns_limit_h_max 42
_diffrn_reflns_limit_h_min -42
_diffrn_reflns_limit_k_max 38
_diffrn_reflns_limit_k_min -38
_diffrn_reflns_limit_l_max 51
_diffrn_reflns_limit_l_min -51
_diffrn_reflns_number 334323
_diffrn_reflns_theta_full 27.50
_diffrn_reflns_theta_max 27.50
_diffrn_reflns_theta_min 1.10
_exptl_absorpt_coefficient_mu 0.472
_exptl_absorpt_correction_T_max 0.8910
_exptl_absorpt_correction_T_min 0.7648
_exptl_absorpt_correction_type multi-scan
_exptl_absorpt_process_details SADABS
_exptl_crystal_colour purple
_exptl_crystal_density_diffrn 1.260
_exptl_crystal_description block
_exptl_crystal_F_000 15016
_exptl_crystal_size_max 0.60
_exptl_crystal_size_mid 0.50
_exptl_crystal_size_min 0.25
_refine_diff_density_max 3.252
_refine_diff_density_min -1.328
_refine_diff_density_rms 0.114
_refine_ls_extinction_method none
_refine_ls_goodness_of_fit_ref 1.119
_refine_ls_hydrogen_treatment constr
_refine_ls_matrix_type full
_refine_ls_number_parameters 2017
_refine_ls_number_reflns 44383
_refine_ls_number_restraints 215
_refine_ls_restrained_S_all 1.127
_refine_ls_R_factor_all 0.1025
_refine_ls_R_factor_gt 0.0853
_refine_ls_shift/su_max 0.002
_refine_ls_shift/su_mean 0.000
_refine_ls_structure_factor_coef Fsqd
_refine_ls_weighting_details 'calc w=1/[\s^2^(Fo^2^)+(0.1762P)^2^+48.6115P] where P=(Fo^2^+2Fc^2^)/3'
_refine_ls_weighting_scheme calc
_refine_ls_wR_factor_gt 0.2575
_refine_ls_wR_factor_ref 0.2716
_reflns_number_gt 32926
_reflns_number_total 44383
_reflns_threshold_expression >2sigma(I)
_cod_data_source_file ja805605y_si_002_6.cif
_cod_data_source_block imw1144c2c
_cod_database_code 4108639

loop_
_symmetry_equiv_pos_as_xyz
'x, y, z'
'-x, y, -z+1/2'
'x+1/2, y+1/2, z'
'-x+1/2, y+1/2, -z+1/2'
'-x, -y, -z'
'x, -y, z-1/2'
'-x+1/2, -y+1/2, -z'
'x+1/2, -y+1/2, z-1/2'

loop_
_atom_site_label
_atom_site_type_symbol
_atom_site_fract_x
_atom_site_fract_y
_atom_site_fract_z
_atom_site_U_iso_or_equiv
_atom_site_adp_type
_atom_site_occupancy
_atom_site_symmetry_multiplicity
_atom_site_calc_flag
_atom_site_refinement_flags
Ni1 Ni 1.013575(12) 0.159607(14) 0.038654(10) 0.02412(11) Uani 1 1 d .
Ni2 Ni 0.736216(14) 0.551798(17) -0.114005(11) 0.03373(13) Uani 1 1 d .
Ni3 Ni 0.900472(13) 0.485693(14) 0.138458(11) 0.02702(11) Uani 1 1 d .
Ni4 Ni 0.643909(12) 0.282831(15) 0.222297(10) 0.02606(11) Uani 1 1 d .
N111 N 1.05236(9) 0.16885(10) 0.00038(8) 0.0312(6) Uani 1 1 d .
C112 C 1.03896(11) 0.14937(12) -0.02961(9) 0.0297(7) Uani 1 1 d .
C113 C 1.06072(12) 0.15313(14) -0.05776(10) 0.0376(8) Uani 1 1 d .
H113 H 1.0516 0.1379 -0.0783 0.045 Uiso 1 1 calc R
C114 C 1.09532(13) 0.17918(16) -0.05501(12) 0.0492(11) Uani 1 1 d .
H114 H 1.1100 0.1830 -0.0738 0.059 Uiso 1 1 calc R
C115 C 1.10848(13) 0.19970(15) -0.02470(12) 0.0477(10) Uani 1 1 d .
H115 H 1.1320 0.2185 -0.0225 0.057 Uiso 1 1 calc R
C116 C 1.08688(11) 0.19263(13) 0.00285(11) 0.0385(8) Uani 1 1 d .
H116 H 1.0972 0.2052 0.0241 0.046 Uiso 1 1 calc R
N121 N 0.94181(9) 0.11358(9) -0.01423(7) 0.0270(6) Uani 1 1 d .
N122 N 0.97854(8) 0.13261(9) -0.00480(7) 0.0247(5) Uani 1 1 d .
C123 C 0.99961(10) 0.12768(11) -0.03156(8) 0.0278(7) Uani 1 1 d .
C124 C 0.97624(11) 0.10442(12) -0.05781(9) 0.0329(8) Uani 1 1 d .
H124 H 0.9841 0.0963 -0.0791 0.039 Uiso 1 1 calc R
C125 C 0.93993(11) 0.09593(12) -0.04622(9) 0.0311(7) Uani 1 1 d .
H125 H 0.9173 0.0805 -0.0581 0.037 Uiso 1 1 calc R
C126 C 0.91112(10) 0.11111(12) 0.00820(9) 0.0285(7) Uani 1 1 d .
H12A H 0.8839 0.1116 -0.0053 0.034 Uiso 1 1 calc R
H12B H 0.9132 0.1383 0.0229 0.034 Uiso 1 1 calc R
N131 N 0.77231(9) 0.54002(11) -0.15284(7) 0.0337(7) Uani 1 1 d .
C132 C 0.74514(11) -0.01447(13) 0.17850(9) 0.0337(8) Uani 1 1 d .
C133 C 0.72381(14) 0.00017(15) 0.20429(10) 0.0437(9) Uani 1 1 d .
H133 H 0.7367 0.0185 0.2220 0.052 Uiso 1 1 calc R
C134 C 0.68334(13) -0.01250(16) 0.20369(11) 0.0470(11) Uani 1 1 d .
H134 H 0.6680 -0.0026 0.2209 0.056 Uiso 1 1 calc R
C135 C 0.83443(12) 0.53968(17) -0.17785(11) 0.0476(11) Uani 1 1 d .
H135 H 0.8620 0.5492 -0.1772 0.057 Uiso 1 1 calc R
C136 C 0.81122(12) 0.55265(15) -0.15294(10) 0.0402(9) Uani 1 1 d .
H136 H 0.8234 0.5713 -0.1351 0.048 Uiso 1 1 calc R
N141 N 0.84493(10) -0.00613(14) 0.15669(9) 0.0471(9) Uani 1 1 d .
N142 N 0.80464(9) -0.01593(12) 0.14961(8) 0.0360(7) Uani 1 1 d .
C143 C 0.78830(12) -0.00451(14) 0.17763(10) 0.0374(8) Uani 1 1 d .
C144 C 0.81736(15) 0.01383(17) 0.20253(11) 0.0517(11) Uani 1 1 d .
H144 H 0.8134 0.0251 0.2242 0.062 Uiso 1 1 calc R
C145 C 0.85295(15) 0.0116(2) 0.18797(13) 0.0620(14) Uani 1 1 d .
H145 H 0.8790 0.0210 0.1983 0.074 Uiso 1 1 calc R
C146 C 0.87253(12) -0.01070(18) 0.13092(12) 0.0533(13) Uani 1 1 d .
H14A H 0.8654 -0.0384 0.1175 0.064 Uiso 1 1 calc R
H14B H 0.9008 -0.0141 0.1421 0.064 Uiso 1 1 calc R
C151 C 0.91425(10) 0.06913(12) 0.03045(9) 0.0282(7) Uani 1 1 d .
C152 C 0.93955(11) 0.03403(12) 0.02540(9) 0.0310(7) Uani 1 1 d .
H152 H 0.9556 0.0352 0.0072 0.037 Uiso 1 1 calc R
C153 C 0.94215(11) -0.00424(13) 0.04710(10) 0.0368(8) Uani 1 1 d .
H153 H 0.9600 -0.0284 0.0433 0.044 Uiso 1 1 calc R
C154 C 0.91955(11) -0.00655(13) 0.07307(10) 0.0373(8) Uani 1 1 d .
H154 H 0.9213 -0.0326 0.0871 0.045 Uiso 1 1 calc R
C155 C 0.89277(10) 0.03002(13) 0.07972(10) 0.0338(8) Uani 1 1 d .
C156 C 0.88987(10) 0.06786(12) 0.05731(9) 0.0287(7) Uani 1 1 d .
C161 C 0.87034(11) 0.02983(15) 0.10746(11) 0.0414(9) Uani 1 1 d .
C162 C 0.84701(11) 0.06751(16) 0.11383(11) 0.0453(10) Uani 1 1 d .
H162 H 0.8335 0.0682 0.1336 0.054 Uiso 1 1 calc R
C163 C 0.84323(11) 0.10387(16) 0.09172(11) 0.0433(9) Uani 1 1 d .
H163 H 0.8265 0.1288 0.0960 0.052 Uiso 1 1 calc R
C164 C 0.86340(10) 0.10419(12) 0.06375(10) 0.0333(8) Uani 1 1 d .
H164 H 0.8598 0.1289 0.0484 0.040 Uiso 1 1 calc R
N211 N 1.03553(9) 0.09425(10) 0.05202(7) 0.0281(6) Uani 1 1 d .
C212 C 1.02071(10) 0.07523(11) 0.07859(8) 0.0274(7) Uani 1 1 d .
C213 C 1.03505(12) 0.03458(12) 0.09274(9) 0.0347(8) Uani 1 1 d .
H213 H 1.0239 0.0223 0.1116 0.042 Uiso 1 1 calc R
C214 C 1.06584(13) 0.01226(13) 0.07881(10) 0.0411(9) Uani 1 1 d .
H214 H 1.0766 -0.0154 0.0882 0.049 Uiso 1 1 calc R
C215 C 1.08061(13) 0.03087(15) 0.05113(11) 0.0443(10) Uani 1 1 d .
H215 H 1.1014 0.0159 0.0409 0.053 Uiso 1 1 calc R
C216 C 1.06489(11) 0.07169(13) 0.03820(10) 0.0356(8) Uani 1 1 d .
H216 H 1.0752 0.0842 0.0190 0.043 Uiso 1 1 calc R
N221 N 0.94808(8) 0.15676(10) 0.09550(7) 0.0272(6) Uani 1 1 d .
N222 N 0.97678(8) 0.14067(9) 0.07736(7) 0.0247(5) Uani 1 1 d .
C223 C 0.98919(10) 0.10174(11) 0.09266(8) 0.0271(7) Uani 1 1 d .
C224 C 0.96890(11) 0.09358(13) 0.12100(9) 0.0328(7) Uani 1 1 d .
H224 H 0.9725 0.0688 0.1362 0.039 Uiso 1 1 calc R
C225 C 0.94281(11) 0.12937(13) 0.12182(9) 0.0333(8) Uani 1 1 d .
H225 H 0.9243 0.1341 0.1379 0.040 Uiso 1 1 calc R
C226 C 0.92741(10) 0.19955(12) 0.08722(9) 0.0299(7) Uani 1 1 d .
H22A H 0.9000 0.1984 0.0948 0.036 Uiso 1 1 calc R
H22B H 0.9237 0.2033 0.0624 0.036 Uiso 1 1 calc R
N231 N 0.87896(9) 0.54043(10) 0.10801(9) 0.0342(7) Uani 1 1 d .
C232 C 0.89412(12) 0.54303(13) 0.07816(10) 0.0368(8) Uani 1 1 d .
C233 C 0.88441(14) 0.57829(14) 0.05547(12) 0.0493(11) Uani 1 1 d .
H233 H 0.8954 0.5793 0.0345 0.059 Uiso 1 1 calc R
C234 C 0.85808(15) 0.61228(15) 0.06413(14) 0.0581(13) Uani 1 1 d .
H234 H 0.8508 0.6366 0.0490 0.070 Uiso 1 1 calc R
C235 C 0.84300(14) 0.61020(14) 0.09449(14) 0.0524(12) Uani 1 1 d .
H235 H 0.8254 0.6332 0.1009 0.063 Uiso 1 1 calc R
C236 C 0.85394(12) 0.57329(13) 0.11619(12) 0.0412(9) Uani 1 1 d .
H236 H 0.8432 0.5717 0.1372 0.049 Uiso 1 1 calc R
N241 N 0.95853(9) 0.44795(11) 0.08368(8) 0.0349(7) Uani 1 1 d .
N242 N 0.92866(9) 0.47358(10) 0.09448(8) 0.0315(6) Uani 1 1 d .
C243 C 0.92192(12) 0.50732(13) 0.07153(10) 0.0361(8) Uani 1 1 d .
C244 C 0.94668(13) 0.50223(16) 0.04575(12) 0.0465(10) Uani 1 1 d .
H244 H 0.9474 0.5210 0.0265 0.056 Uiso 1 1 calc R
C245 C 0.96985(13) 0.46421(15) 0.05425(11) 0.0437(9) Uani 1 1 d .
H245 H 0.9900 0.4517 0.0419 0.052 Uiso 1 1 calc R
C246 C 0.97319(11) 0.40701(13) 0.10071(10) 0.0362(8) Uani 1 1 d .
H24A H 0.9731 0.4110 0.1253 0.043 Uiso 1 1 calc R
H24B H 1.0018 0.4018 0.0965 0.043 Uiso 1 1 calc R
C251 C 0.94984(10) 0.24017(12) 0.10303(8) 0.0287(7) Uani 1 1 d .
C252 C 0.98218(11) 0.23600(13) 0.12753(9) 0.0350(8) Uani 1 1 d .
H252 H 0.9906 0.2068 0.1356 0.042 Uiso 1 1 calc R
C253 C 1.00323(12) 0.27441(14) 0.14105(10) 0.0379(8) Uani 1 1 d .
H253 H 1.0252 0.2709 0.1586 0.045 Uiso 1 1 calc R
C254 C 0.99242(11) 0.31735(13) 0.12920(9) 0.0341(8) Uani 1 1 d .
H254 H 1.0073 0.3430 0.1383 0.041 Uiso 1 1 calc R
C255 C 0.95906(10) 0.32284(12) 0.10345(9) 0.0298(7) Uani 1 1 d .
C256 C 0.93621(10) 0.28344(12) 0.09125(9) 0.0283(7) Uani 1 1 d .
C261 C 0.94789(10) 0.36549(13) 0.08931(9) 0.0323(8) Uani 1 1 d .
C262 C 0.91511(11) 0.36939(12) 0.06458(10) 0.0342(8) Uani 1 1 d .
H262 H 0.9084 0.3981 0.0547 0.041 Uiso 1 1 calc R
C263 C 0.89127(11) 0.33113(13) 0.05379(10) 0.0358(8) Uani 1 1 d .
H263 H 0.8678 0.3345 0.0377 0.043 Uiso 1 1 calc R
C264 C 0.90201(10) 0.28916(12) 0.06650(9) 0.0312(7) Uani 1 1 d .
H264 H 0.8863 0.2635 0.0586 0.037 Uiso 1 1 calc R
N311 N 1.05590(9) 0.19012(10) 0.07603(8) 0.0309(6) Uani 1 1 d .
C332 C 0.68661(10) 0.36822(12) 0.24061(9) 0.0301(7) Uani 1 1 d .
C333 C 0.71579(12) 0.39895(14) 0.25484(10) 0.0370(8) Uani 1 1 d .
H333 H 0.7141 0.4300 0.2487 0.044 Uiso 1 1 calc R
C334 C 0.74706(11) 0.38345(15) 0.27795(10) 0.0393(9) Uani 1 1 d .
H334 H 0.7678 0.4036 0.2874 0.047 Uiso 1 1 calc R
C335 C 0.74824(12) 0.33877(16) 0.28735(11) 0.0442(10) Uani 1 1 d .
H335 H 0.7693 0.3278 0.3036 0.053 Uiso 1 1 calc R
C336 C 0.71785(11) 0.30978(14) 0.27250(9) 0.0366(8) Uani 1 1 d .
H336 H 0.7187 0.2788 0.2790 0.044 Uiso 1 1 calc R
C312 C 1.05632(11) 0.23516(14) 0.07572(9) 0.0347(8) Uani 1 1 d U
C313 C 1.08422(12) 0.26015(15) 0.09694(11) 0.0426(9) Uani 1 1 d U
H313 H 1.0842 0.2923 0.0960 0.051 Uiso 1 1 calc R
C314 C 1.11215(13) 0.23727(18) 0.11960(13) 0.0548(12) Uani 1 1 d U
H314 H 1.1314 0.2536 0.1346 0.066 Uiso 1 1 calc R
C315 C 1.11191(13) 0.19068(17) 0.12022(12) 0.0513(11) Uani 1 1 d U
H315 H 1.1308 0.1745 0.1356 0.062 Uiso 1 1 calc R
C316 C 1.08332(12) 0.16793(15) 0.09781(10) 0.0422(9) Uani 1 1 d U
H316 H 1.0832 0.1358 0.0979 0.051 Uiso 1 1 calc R
N321 N 0.97196(9) 0.25720(10) 0.01513(7) 0.0281(6) Uani 1 1 d .
N322 N 0.99802(8) 0.22906(10) 0.03391(7) 0.0269(6) Uani 1 1 d .
C323 C 1.02443(10) 0.25628(12) 0.05180(9) 0.0300(7) Uani 1 1 d .
C324 C 1.01675(11) 0.30162(13) 0.04429(9) 0.0340(8) Uani 1 1 d .
H324 H 1.0317 0.3272 0.0534 0.041 Uiso 1 1 calc R
C325 C 0.98257(11) 0.30112(12) 0.02060(9) 0.0324(7) Uani 1 1 d .
H325 H 0.9690 0.3267 0.0101 0.039 Uiso 1 1 calc R
C326 C 0.93995(10) 0.24081(12) -0.00981(8) 0.0262(6) Uani 1 1 d .
H32A H 0.9175 0.2632 -0.0123 0.031 Uiso 1 1 calc R
H32B H 0.9290 0.2123 -0.0015 0.031 Uiso 1 1 calc R
N331 N 0.68780(8) 0.32386(10) 0.24964(7) 0.0299(6) Uani 1 1 d .
N341 N 0.89918(9) 0.13209(11) -0.17917(7) 0.0328(6) Uani 1 1 d .
N342 N 0.63070(8) 0.34674(10) 0.19952(7) 0.0280(6) Uani 1 1 d .
C343 C 0.65320(11) 0.38065(12) 0.21510(9) 0.0309(7) Uani 1 1 d .
C344 C 0.86192(12) 0.07734(13) -0.20383(10) 0.0366(8) Uani 1 1 d .
H344 H 0.8514 0.0484 -0.2106 0.044 Uiso 1 1 calc R
C345 C 0.89522(12) 0.08680(14) -0.18085(10) 0.0395(9) Uani 1 1 d .
H345 H 0.9124 0.0653 -0.1684 0.047 Uiso 1 1 calc R
C346 C 0.92931(10) 0.15694(12) -0.15695(9) 0.0297(7) Uani 1 1 d .
H34A H 0.9369 0.1847 -0.1687 0.036 Uiso 1 1 calc R
H34B H 0.9541 0.1381 -0.1521 0.036 Uiso 1 1 calc R
C351 C 0.95322(10) 0.23223(11) -0.04413(8) 0.0257(6) Uani 1 1 d .
C352 C 0.99017(10) 0.24738(12) -0.05191(9) 0.0289(7) Uani 1 1 d .
H352 H 1.0073 0.2644 -0.0357 0.035 Uiso 1 1 calc R
C353 C 1.00307(11) 0.23798(12) -0.08361(9) 0.0312(7) Uani 1 1 d .
H353 H 1.0285 0.2492 -0.0888 0.037 Uiso 1 1 calc R
C354 C 0.97879(11) 0.21254(12) -0.10695(9) 0.0302(7) Uani 1 1 d .
H354 H 0.9882 0.2052 -0.1279 0.036 Uiso 1 1 calc R
C355 C 0.94008(10) 0.19712(11) -0.10026(8) 0.0262(7) Uani 1 1 d .
C356 C 0.92689(10) 0.20794(11) -0.06836(8) 0.0255(6) Uani 1 1 d .
C361 C 0.91408(10) 0.17022(12) -0.12366(8) 0.0274(7) Uani 1 1 d .
C362 C 0.87754(10) 0.15513(12) -0.11535(9) 0.0306(7) Uani 1 1 d .
H362 H 0.8611 0.1361 -0.1306 0.037 Uiso 1 1 calc R
C363 C 0.86384(10) 0.16735(12) -0.08453(9) 0.0320(7) Uani 1 1 d .
H363 H 0.8378 0.1575 -0.0797 0.038 Uiso 1 1 calc R
C364 C 0.88738(10) 0.19294(12) -0.06163(8) 0.0279(7) Uani 1 1 d .
H364 H 0.8776 0.2010 -0.0410 0.033 Uiso 1 1 calc R
N411 N 0.70258(12) 0.55597(15) -0.07265(9) 0.0530(10) Uani 1 1 d .
C412 C 0.70674(11) 0.52057(17) -0.05134(9) 0.0421(10) Uani 1 1 d U
C413 C 0.68735(12) 0.5191(2) -0.02197(10) 0.0552(13) Uani 1 1 d U
H413 H 0.6899 0.4930 -0.0079 0.066 Uiso 1 1 calc R
C414 C 0.66537(15) 0.5541(3) -0.01378(12) 0.0752(18) Uani 1 1 d U
H414 H 0.6518 0.5533 0.0059 0.090 Uiso 1 1 calc R
C415 C 0.66271(19) 0.5916(3) -0.03444(14) 0.094(2) Uani 1 1 d U
H415 H 0.6488 0.6179 -0.0284 0.113 Uiso 1 1 calc R
C416 C 0.68050(18) 0.5906(2) -0.06409(12) 0.0756(19) Uani 1 1 d U
H416 H 0.6767 0.6158 -0.0789 0.091 Uiso 1 1 calc R
N421 N 0.78009(10) 0.45458(11) -0.08578(8) 0.0364(7) Uani 1 1 d .
N422 N 0.75523(8) 0.49148(11) -0.08605(8) 0.0314(6) Uani 1 1 d .
C423 C 0.73400(11) 0.48500(15) -0.05952(9) 0.0367(8) Uani 1 1 d .
C424 C 0.74508(13) 0.44445(15) -0.04301(10) 0.0436(10) Uani 1 1 d .
H424 H 0.7343 0.4321 -0.0240 0.052 Uiso 1 1 calc R
C425 C 0.77450(13) 0.42626(15) -0.05984(11) 0.0439(10) Uani 1 1 d .
H425 H 0.7886 0.3987 -0.0545 0.053 Uiso 1 1 calc R
C426 C 0.80630(11) 0.44528(14) -0.11167(10) 0.0365(8) Uani 1 1 d .
H42A H 0.8317 0.4309 -0.1011 0.044 Uiso 1 1 calc R
H42B H 0.8137 0.4742 -0.1218 0.044 Uiso 1 1 calc R
C431 C 0.78632(11) 0.41490(13) -0.13906(10) 0.0359(8) Uani 1 1 d .
C432 C 0.74687(12) 0.40124(14) -0.13977(11) 0.0403(9) Uani 1 1 d .
H432 H 0.7317 0.4111 -0.1223 0.048 Uiso 1 1 calc R
C433 C 0.72767(12) 0.37292(15) -0.16559(12) 0.0456(10) Uani 1 1 d .
H433 H 0.6999 0.3646 -0.1657 0.055 Uiso 1 1 calc R
C434 C 0.75074(11) 0.14233(14) 0.19025(11) 0.0388(9) Uani 1 1 d .
H434 H 0.7638 0.1611 0.2076 0.047 Uiso 1 1 calc R
C435 C 0.70918(11) 0.13069(12) 0.19047(9) 0.0319(7) Uani 1 1 d .
C436 C 0.80944(10) 0.39866(12) -0.16455(9) 0.0316(7) Uani 1 1 d .
C441 C 0.68543(11) 0.14749(12) 0.21531(10) 0.0338(8) Uani 1 1 d .
C442 C 0.64514(11) 0.13578(12) 0.21422(10) 0.0332(7) Uani 1 1 d .
H442 H 0.6292 0.1479 0.2304 0.040 Uiso 1 1 calc R
C443 C 0.87276(11) 0.39428(13) -0.18904(10) 0.0377(8) Uani 1 1 d .
H443 H 0.9005 0.4030 -0.1890 0.045 Uiso 1 1 calc R
C444 C 0.85114(10) 0.41100(12) -0.16487(10) 0.0326(7) Uani 1 1 d .
H444 H 0.8639 0.4310 -0.1481 0.039 Uiso 1 1 calc R
N511 N 0.71209(12) 0.61286(13) -0.13544(9) 0.0457(8) Uani 1 1 d .
C512 C 0.73332(18) 0.65013(17) -0.12585(11) 0.0571(13) Uani 1 1 d .
C513 C 0.7205(2) 0.69382(18) -0.13423(12) 0.080(2) Uani 1 1 d .
H513 H 0.7368 0.7196 -0.1277 0.096 Uiso 1 1 calc R
C514 C 0.6807(2) 0.6974(2) -0.15358(13) 0.079(2) Uani 1 1 d .
H514 H 0.6693 0.7265 -0.1587 0.095 Uiso 1 1 calc R
C515 C 0.65970(18) 0.66006(19) -0.16442(12) 0.0618(14) Uani 1 1 d .
H515 H 0.6342 0.6626 -0.1782 0.074 Uiso 1 1 calc R
C516 C 0.67575(14) 0.61780(17) -0.15521(11) 0.0485(11) Uani 1 1 d .
H516 H 0.6609 0.5915 -0.1630 0.058 Uiso 1 1 calc R
N521 N 0.81535(13) 0.60154(14) -0.07299(10) 0.0526(9) Uani 1 1 d .
N522 N 0.77824(12) 0.59987(12) -0.09181(8) 0.0445(8) Uani 1 1 d .
C523 C 0.77178(19) 0.64207(16) -0.10383(12) 0.0620(14) Uani 1 1 d .
C524 C 0.8046(2) 0.6698(2) -0.09296(15) 0.085(2) Uani 1 1 d .
H524 H 0.8083 0.7006 -0.0987 0.102 Uiso 1 1 calc R
C525 C 0.8304(2) 0.6433(2) -0.07222(15) 0.081(2) Uani 1 1 d .
H525 H 0.8549 0.6530 -0.0594 0.097 Uiso 1 1 calc R
C526 C 0.82974(15) 0.56272(16) -0.05222(10) 0.0486(10) Uani 1 1 d .
H52A H 0.8596 0.5655 -0.0459 0.058 Uiso 1 1 calc R
H52B H 0.8246 0.5348 -0.0657 0.058 Uiso 1 1 calc R
C531 C 0.80945(13) 0.55856(14) -0.02056(10) 0.0421(9) Uani 1 1 d .
C532 C 0.78414(15) 0.59120(16) -0.01037(11) 0.0513(11) Uani 1 1 d .
H532 H 0.7786 0.6174 -0.0239 0.062 Uiso 1 1 calc R
C533 C 0.76629(14) 0.58672(15) 0.01951(11) 0.0496(11) Uani 1 1 d .
H533 H 0.7484 0.6096 0.0257 0.060 Uiso 1 1 calc R
C534 C 0.77431(12) 0.54987(14) 0.03997(10) 0.0405(9) Uani 1 1 d .
H534 H 0.7622 0.5473 0.0603 0.049 Uiso 1 1 calc R
C535 C 0.81849(12) 0.51966(13) 0.00023(9) 0.0360(8) Uani 1 1 d .
C541 C 0.85151(12) 0.44681(14) 0.01022(10) 0.0400(9) Uani 1 1 d .
H541 H 0.8677 0.4229 0.0031 0.048 Uiso 1 1 calc R
C542 C 0.84446(12) 0.48462(14) -0.00961(10) 0.0382(8) Uani 1 1 d .
H542 H 0.8568 0.4875 -0.0298 0.046 Uiso 1 1 calc R
N611 N 0.95212(9) 0.52579(11) 0.15670(8) 0.0361(7) Uani 1 1 d .
C612 C 0.94740(11) 0.55152(14) 0.18364(11) 0.0393(9) Uani 1 1 d .
C613 C 0.97669(12) 0.58178(16) 0.19754(13) 0.0522(12) Uani 1 1 d .
H613 H 0.9727 0.5986 0.2172 0.063 Uiso 1 1 calc R
C614 C 1.01207(13) 0.58728(18) 0.18231(15) 0.0619(14) Uani 1 1 d .
H614 H 1.0324 0.6083 0.1911 0.074 Uiso 1 1 calc R
C615 C 1.01732(13) 0.56171(17) 0.15414(14) 0.0565(13) Uani 1 1 d .
H615 H 1.0409 0.5653 0.1429 0.068 Uiso 1 1 calc R
C616 C 0.98706(12) 0.53054(16) 0.14266(12) 0.0470(10) Uani 1 1 d .
H616 H 0.9912 0.5117 0.1241 0.056 Uiso 1 1 calc R
N621 N 0.84763(9) 0.52115(10) 0.19774(8) 0.0308(6) Uani 1 1 d .
N622 N 0.88125(9) 0.51654(10) 0.18157(8) 0.0330(7) Uani 1 1 d .
C623 C 0.90834(11) 0.54603(12) 0.19711(10) 0.0336(8) Uani 1 1 d .
C624 C 0.89206(12) 0.56910(13) 0.22295(10) 0.0382(8) Uani 1 1 d .
H624 H 0.9050 0.5914 0.2377 0.046 Uiso 1 1 calc R
C625 C 0.85321(12) 0.55228(13) 0.22224(10) 0.0381(8) Uani 1 1 d .
H625 H 0.8337 0.5612 0.2366 0.046 Uiso 1 1 calc R
C626 C 0.81097(11) 0.49418(12) 0.18769(10) 0.0332(8) Uani 1 1 d .
H62A H 0.8058 0.4933 0.1627 0.040 Uiso 1 1 calc R
H62B H 0.7873 0.5092 0.1960 0.040 Uiso 1 1 calc R
C631 C 0.81411(10) 0.44633(12) 0.20102(9) 0.0294(7) Uani 1 1 d .
C632 C 0.84613(11) 0.43066(12) 0.22283(9) 0.0305(7) Uani 1 1 d .
H632 H 0.8678 0.4506 0.2307 0.037 Uiso 1 1 calc R
C633 C 0.84757(11) 0.38538(14) 0.23384(9) 0.0344(8) Uani 1 1 d .
H633 H 0.8698 0.3754 0.2494 0.041 Uiso 1 1 calc R
C634 C 0.81730(10) 0.35546(13) 0.22240(9) 0.0307(7) Uani 1 1 d .
H634 H 0.8187 0.3250 0.2300 0.037 Uiso 1 1 calc R
C635 C 0.78391(10) 0.37003(11) 0.19927(8) 0.0259(6) Uani 1 1 d .
C636 C 0.78149(10) 0.41654(11) 0.18916(9) 0.0275(7) Uani 1 1 d .
C641 C 0.75206(10) 0.33936(11) 0.18536(8) 0.0266(7) Uani 1 1 d .
C642 C 0.72112(10) 0.35518(12) 0.16255(9) 0.0312(7) Uani 1 1 d .
H642 H 0.7011 0.3346 0.1525 0.037 Uiso 1 1 calc R
C643 C 0.71808(10) 0.40140(13) 0.15349(10) 0.0335(8) Uani 1 1 d .
H643 H 0.6957 0.4118 0.1382 0.040 Uiso 1 1 calc R
C644 C 0.74751(10) 0.43119(12) 0.16682(9) 0.0313(7) Uani 1 1 d .
H644 H 0.7450 0.4623 0.1609 0.038 Uiso 1 1 calc R
N711 N 0.92037(9) 0.42782(11) 0.16572(8) 0.0341(7) Uani 1 1 d .
C712 C 0.89755(11) 0.39076(13) 0.15902(9) 0.0324(7) Uani 1 1 d .
C713 C 0.90805(14) 0.34897(15) 0.17354(10) 0.0447(10) Uani 1 1 d .
H713 H 0.8914 0.3231 0.1684 0.054 Uiso 1 1 calc R
C714 C 0.94401(16) 0.34638(17) 0.19607(11) 0.0536(12) Uani 1 1 d .
H714 H 0.9525 0.3184 0.2063 0.064 Uiso 1 1 calc R
C715 C 0.96694(16) 0.38488(19) 0.20327(11) 0.0572(13) Uani 1 1 d .
H715 H 0.9914 0.3837 0.2185 0.069 Uiso 1 1 calc R
C716 C 0.95407(13) 0.42502(17) 0.18813(10) 0.0467(10) Uani 1 1 d .
H716 H 0.9695 0.4516 0.1937 0.056 Uiso 1 1 calc R
N721 N 0.81459(9) 0.43658(10) 0.10611(8) 0.0303(6) Uani 1 1 d .
N722 N 0.85153(8) 0.43934(9) 0.12463(7) 0.0257(6) Uani 1 1 d .
C723 C 0.85970(11) 0.39726(11) 0.13611(9) 0.0294(7) Uani 1 1 d .
C724 C 0.82884(12) 0.36724(13) 0.12516(10) 0.0367(8) Uani 1 1 d .
H724 H 0.8277 0.3358 0.1298 0.044 Uiso 1 1 calc R
C725 C 0.79998(11) 0.39346(13) 0.10595(10) 0.0364(8) Uani 1 1 d .
H725 H 0.7746 0.3833 0.0947 0.044 Uiso 1 1 calc R
C726 C 0.79600(10) 0.47350(12) 0.08595(9) 0.0312(7) Uani 1 1 d .
H72A H 0.8019 0.5023 0.0983 0.037 Uiso 1 1 calc R
H72B H 0.7661 0.4693 0.0826 0.037 Uiso 1 1 calc R
C731 C 0.81144(10) 0.47656(12) 0.05175(9) 0.0309(7) Uani 1 1 d .
C732 C 0.80084(11) 0.51533(12) 0.03074(9) 0.0331(8) Uani 1 1 d .
C733 C 0.83499(11) 0.44310(13) 0.04087(10) 0.0353(8) Uani 1 1 d .
H733 H 0.8403 0.4167 0.0543 0.042 Uiso 1 1 calc R
N811 N 0.59987(9) 0.29803(12) 0.25581(8) 0.0365(7) Uani 1 1 d .
C812 C 0.59862(11) 0.26771(16) 0.28119(9) 0.0398(9) Uani 1 1 d .
C813 C 0.57168(13) 0.27377(19) 0.30555(11) 0.0513(11) Uani 1 1 d .
H813 H 0.5705 0.2518 0.3228 0.062 Uiso 1 1 calc R
C814 C 0.54731(14) 0.3110(2) 0.30451(12) 0.0596(14) Uani 1 1 d .
H814 H 0.5299 0.3158 0.3215 0.071 Uiso 1 1 calc R
C815 C 0.54815(13) 0.3419(2) 0.27848(12) 0.0581(14) Uani 1 1 d .
H815 H 0.5311 0.3679 0.2770 0.070 Uiso 1 1 calc R
C816 C 0.57442(12) 0.33393(18) 0.25472(10) 0.0467(10) Uani 1 1 d .
H816 H 0.5746 0.3548 0.2366 0.056 Uiso 1 1 calc R
N821 N 0.67765(10) 0.19398(11) 0.26541(8) 0.0370(7) Uani 1 1 d .
N822 N 0.65289(9) 0.22979(11) 0.25741(8) 0.0334(7) Uani 1 1 d .
C823 C 0.62738(12) 0.23070(14) 0.28182(9) 0.0387(9) Uani 1 1 d .
C824 C 0.63638(14) 0.19572(16) 0.30497(11) 0.0473(10) Uani 1 1 d .
H824 H 0.6231 0.1890 0.3242 0.057 Uiso 1 1 calc R
C825 C 0.66851(15) 0.17316(15) 0.29388(11) 0.0482(11) Uani 1 1 d .
H825 H 0.6820 0.1475 0.3043 0.058 Uiso 1 1 calc R
C826 C 0.70592(12) 0.17838(14) 0.24277(10) 0.0390(8) Uani 1 1 d .
H82A H 0.7286 0.1619 0.2560 0.047 Uiso 1 1 calc R
H82B H 0.7176 0.2048 0.2321 0.047 Uiso 1 1 calc R
N911 N 0.60457(9) 0.24301(10) 0.18961(7) 0.0312(6) Uani 1 1 d .
C912 C 0.62011(11) 0.22713(11) 0.16226(9) 0.0290(7) Uani 1 1 d .
C913 C 0.59734(13) 0.20088(12) 0.13776(9) 0.0368(8) Uani 1 1 d .
H913 H 0.6090 0.1905 0.1185 0.044 Uiso 1 1 calc R
C914 C 0.55780(13) 0.19033(14) 0.14196(10) 0.0435(10) Uani 1 1 d .
H914 H 0.5416 0.1726 0.1256 0.052 Uiso 1 1 calc R
C915 C 0.54153(13) 0.20613(15) 0.17087(11) 0.0462(10) Uani 1 1 d .
H915 H 0.5143 0.1991 0.1744 0.055 Uiso 1 1 calc R
C916 C 0.56610(12) 0.23206(15) 0.19399(10) 0.0392(9) Uani 1 1 d .
H916 H 0.5554 0.2425 0.2137 0.047 Uiso 1 1 calc R
N921 N 0.72227(9) 0.26350(10) 0.17767(7) 0.0292(6) Uani 1 1 d .
N922 N 0.68362(8) 0.26126(10) 0.18577(7) 0.0268(6) Uani 1 1 d .
C923 C 0.66305(11) 0.23811(11) 0.16016(8) 0.0279(7) Uani 1 1 d .
C924 C 0.68771(12) 0.22652(13) 0.13579(9) 0.0366(8) Uani 1 1 d .
H924 H 0.6801 0.2106 0.1153 0.044 Uiso 1 1 calc R
C925 C 0.72562(12) 0.24301(13) 0.14767(10) 0.0349(8) Uani 1 1 d .
H925 H 0.7497 0.2405 0.1369 0.042 Uiso 1 1 calc R
C926 C 0.75441(10) 0.29039(11) 0.19641(9) 0.0287(7) Uani 1 1 d .
H92A H 0.7813 0.2778 0.1928 0.034 Uiso 1 1 calc R
H92B H 0.7519 0.2886 0.2209 0.034 Uiso 1 1 calc R
B11 B 0.20261(11) 0.23410(13) 0.19352(9) 0.105(3) Uiso 1 1 d D
F12 F 0.24199(14) 0.22146(18) 0.18772(14) 0.154(2) Uiso 1 1 d D
F13 F 0.20293(18) 0.2465(2) 0.22744(12) 0.178(3) Uiso 1 1 d D
F14 F 0.17592(15) 0.19766(17) 0.18620(14) 0.158(2) Uiso 1 1 d D
F15 F 0.18964(16) 0.27075(16) 0.17271(13) 0.152(2) Uiso 1 1 d D
B21 B 0.35258(9) 0.72519(10) 0.16115(8) 0.0569(13) Uiso 1 1 d D
F22 F 0.38974(13) 0.74482(16) 0.17304(13) 0.171(2) Uiso 1 1 d D
F23 F 0.35944(13) 0.68530(13) 0.14445(10) 0.1156(15) Uiso 1 1 d D
F24 F 0.33119(13) 0.71573(15) 0.18824(10) 0.1280(17) Uiso 1 1 d D
F25 F 0.33004(14) 0.75473(15) 0.13927(11) 0.1420(19) Uiso 1 1 d D
B31 B 0.13409(7) 0.66024(8) 0.04759(6) 0.0414(10) Uiso 1 1 d D
F32 F 0.16755(9) 0.65416(12) 0.02993(9) 0.0933(11) Uiso 1 1 d D
F33 F 0.13348(11) 0.70459(11) 0.05894(10) 0.1133(14) Uiso 1 1 d D
F34 F 0.09865(10) 0.65156(12) 0.02598(9) 0.0992(12) Uiso 1 1 d D
F35 F 0.13683(12) 0.63089(13) 0.07482(9) 0.1255(16) Uiso 1 1 d D
B41 B 0.67556(6) 0.45219(7) 0.06540(5) 0.0427(10) Uiso 1 1 d D
F42 F 0.69489(8) 0.49400(8) 0.07042(7) 0.0772(9) Uiso 1 1 d D
F43 F 0.70470(6) 0.41783(7) 0.06889(6) 0.0482(6) Uiso 1 1 d D
F44 F 0.64839(7) 0.44616(8) 0.08923(6) 0.0572(7) Uiso 1 1 d D
F45 F 0.65412(8) 0.45080(9) 0.03305(6) 0.0716(8) Uiso 1 1 d D
B51 B 0.78563(11) 0.04905(12) 0.28870(9) 0.103(3) Uiso 1 1 d D
F52 F 0.81983(15) 0.0700(2) 0.28149(17) 0.223(4) Uiso 1 1 d D
F53 F 0.78440(19) 0.0497(2) 0.32242(12) 0.193(3) Uiso 1 1 d D
F54 F 0.78571(16) 0.00585(15) 0.27786(14) 0.153(2) Uiso 1 1 d D
F55 F 0.75274(10) 0.07065(11) 0.27313(9) 0.0795(9) Uiso 1 1 d D
B61 B 0.98969(6) 0.06286(6) 0.65099(5) 0.0359(9) Uiso 1 1 d D
F62 F 1.02325(6) 0.05774(7) 0.63329(5) 0.0487(6) Uiso 1 1 d D
F63 F 1.00200(6) 0.08370(7) 0.68188(5) 0.0462(6) Uiso 1 1 d D
F64 F 0.96042(7) 0.08948(9) 0.63218(6) 0.0802(9) Uiso 1 1 d D
F65 F 0.97325(7) 0.02054(7) 0.65648(6) 0.0580(7) Uiso 1 1 d D
O11 O 0.71157(17) 0.36353(19) 0.01243(14) 0.1000(15) Uiso 1 1 d D
C12 C 0.7519(2) 0.3473(3) 0.0205(2) 0.105(2) Uiso 1 1 d D
H12C H 0.7692 0.3716 0.0310 0.158 Uiso 1 1 calc R
H12D H 0.7625 0.3373 -0.0002 0.158 Uiso 1 1 calc R
H12E H 0.7519 0.3218 0.0362 0.158 Uiso 1 1 calc R
O21 O 0.0603(3) 0.4764(4) 0.2140(3) 0.105(3) Uiso 0.50 1 d PD
C22 C 0.0486(4) 0.4565(4) 0.1811(3) 0.066(3) Uiso 0.50 1 d PD
H22C H 0.0512 0.4236 0.1827 0.099 Uiso 0.50 1 calc PR
H22D H 0.0663 0.4681 0.1651 0.099 Uiso 0.50 1 calc PR
H22E H 0.0202 0.4645 0.1733 0.099 Uiso 0.50 1 calc PR
O31 O 0.65799(12) 0.29786(13) 0.98540(10) 0.0658(9) Uiso 1 1 d D
C32 C 0.6784(2) 0.2584(3) 0.9993(2) 0.100(2) Uiso 1 1 d D
H32C H 0.7022 0.2523 0.9875 0.149 Uiso 1 1 calc R
H32D H 0.6597 0.2325 0.9965 0.149 Uiso 1 1 calc R
H32E H 0.6874 0.2632 1.0234 0.149 Uiso 1 1 calc R

loop_
_atom_site_aniso_label
_atom_site_aniso_U_11
_atom_site_aniso_U_22
_atom_site_aniso_U_33
_atom_site_aniso_U_23
_atom_site_aniso_U_13
_atom_site_aniso_U_12
Ni1 0.0213(2) 0.0286(2) 0.0220(2) 0.00090(16) 0.00049(15) 0.00331(15)
Ni2 0.0323(2) 0.0452(3) 0.0237(2) 0.01234(19) 0.00360(18) 0.0115(2)
Ni3 0.0227(2) 0.0266(2) 0.0304(2) -0.00379(17) -0.00231(16) -0.00155(16)
Ni4 0.0224(2) 0.0351(2) 0.0204(2) -0.00455(16) 0.00136(15) -0.00222(16)
N111 0.0287(14) 0.0328(15) 0.0326(16) 0.0061(12) 0.0065(12) 0.0029(12)
C112 0.0294(16) 0.0331(17) 0.0275(17) 0.0049(14) 0.0066(13) 0.0091(14)
C113 0.0338(19) 0.047(2) 0.0331(19) 0.0042(16) 0.0087(15) 0.0099(16)
C114 0.044(2) 0.061(3) 0.047(2) 0.013(2) 0.0221(19) 0.014(2)
C115 0.040(2) 0.048(2) 0.059(3) 0.003(2) 0.020(2) -0.0050(18)
C116 0.0278(17) 0.041(2) 0.048(2) -0.0022(17) 0.0086(16) -0.0025(15)
N121 0.0303(14) 0.0265(13) 0.0229(13) 0.0010(11) -0.0026(11) 0.0014(11)
N122 0.0250(13) 0.0267(13) 0.0217(13) 0.0008(10) -0.0003(10) 0.0047(10)
C123 0.0315(16) 0.0296(16) 0.0226(16) 0.0051(13) 0.0037(13) 0.0097(13)
C124 0.0404(19) 0.0359(18) 0.0221(16) -0.0004(14) 0.0029(14) 0.0104(15)
C125 0.0380(18) 0.0292(17) 0.0240(16) -0.0029(13) -0.0051(14) 0.0048(14)
C126 0.0222(15) 0.0293(16) 0.0331(18) 0.0043(14) -0.0008(13) 0.0034(13)
N131 0.0321(15) 0.0465(18) 0.0226(14) 0.0102(13) 0.0036(12) 0.0023(13)
C132 0.0320(18) 0.0400(19) 0.0291(18) 0.0113(15) 0.0042(14) 0.0046(15)
C133 0.054(2) 0.047(2) 0.0297(19) 0.0096(17) 0.0038(17) 0.0108(19)
C134 0.043(2) 0.063(3) 0.039(2) 0.018(2) 0.0185(18) 0.015(2)
C135 0.0310(19) 0.068(3) 0.046(2) 0.024(2) 0.0126(17) 0.0029(19)
C136 0.0316(18) 0.054(2) 0.034(2) 0.0132(17) 0.0026(15) 0.0014(17)
N141 0.0251(15) 0.073(3) 0.0417(19) 0.0271(18) -0.0004(14) 0.0002(15)
N142 0.0239(14) 0.0516(19) 0.0321(16) 0.0170(14) 0.0020(12) 0.0046(13)
C143 0.0346(19) 0.045(2) 0.0313(19) 0.0132(16) -0.0011(15) 0.0023(16)
C144 0.053(3) 0.064(3) 0.036(2) 0.010(2) -0.0038(19) -0.016(2)
C145 0.041(2) 0.095(4) 0.047(3) 0.027(3) -0.009(2) -0.016(2)
C146 0.0238(18) 0.077(3) 0.059(3) 0.041(2) 0.0068(18) 0.0115(19)
C151 0.0239(15) 0.0323(17) 0.0269(16) 0.0047(13) -0.0028(12) 0.0006(13)
C152 0.0280(16) 0.0339(18) 0.0298(17) 0.0013(14) -0.0021(13) -0.0017(14)
C153 0.0293(17) 0.0374(19) 0.042(2) 0.0067(16) -0.0006(15) 0.0094(15)
C154 0.0269(17) 0.038(2) 0.045(2) 0.0158(17) -0.0036(15) 0.0027(15)
C155 0.0173(14) 0.042(2) 0.040(2) 0.0119(16) -0.0049(13) 0.0012(14)
C156 0.0182(14) 0.0330(17) 0.0336(18) 0.0050(14) -0.0027(13) -0.0007(12)
C161 0.0242(17) 0.056(2) 0.043(2) 0.0204(19) 0.0009(15) 0.0012(16)
C162 0.0237(17) 0.065(3) 0.048(2) 0.017(2) 0.0069(16) 0.0049(17)
C163 0.0255(17) 0.058(3) 0.049(2) 0.008(2) 0.0123(16) 0.0049(17)
C164 0.0221(15) 0.0332(18) 0.044(2) 0.0071(15) 0.0015(14) 0.0007(13)
N211 0.0293(14) 0.0278(14) 0.0262(14) 0.0016(11) -0.0006(11) 0.0063(11)
C212 0.0273(16) 0.0306(17) 0.0226(15) -0.0006(13) -0.0041(12) 0.0033(13)
C213 0.040(2) 0.0308(18) 0.0303(18) 0.0014(14) -0.0070(15) 0.0084(15)
C214 0.045(2) 0.0342(19) 0.040(2) -0.0003(16) -0.0097(17) 0.0146(16)
C215 0.044(2) 0.048(2) 0.040(2) -0.0092(18) -0.0015(17) 0.0208(18)
C216 0.0356(19) 0.040(2) 0.0309(18) 0.0006(15) 0.0013(15) 0.0143(15)
N221 0.0236(13) 0.0339(15) 0.0238(14) 0.0008(11) 0.0022(11) 0.0053(11)
N222 0.0216(12) 0.0316(14) 0.0207(13) -0.0017(11) 0.0022(10) 0.0046(11)
C223 0.0253(15) 0.0316(17) 0.0231(16) 0.0027(13) -0.0026(12) 0.0037(13)
C224 0.0349(18) 0.0398(19) 0.0232(16) 0.0054(14) 0.0017(14) -0.0026(15)
C225 0.0335(18) 0.041(2) 0.0254(17) 0.0043(15) 0.0049(14) 0.0017(15)
C226 0.0257(16) 0.0345(18) 0.0286(17) -0.0054(14) 0.0001(13) 0.0043(13)
N231 0.0293(15) 0.0243(14) 0.0468(19) 0.0025(13) -0.0040(13) -0.0051(11)
C232 0.0340(18) 0.0345(19) 0.040(2) 0.0030(16) -0.0022(16) -0.0116(15)
C233 0.057(3) 0.036(2) 0.050(3) 0.0125(18) -0.011(2) -0.0148(19)
C234 0.059(3) 0.035(2) 0.074(3) 0.019(2) -0.019(3) -0.010(2)
C235 0.044(2) 0.0262(19) 0.082(4) 0.002(2) -0.010(2) 0.0024(17)
C236 0.0352(19) 0.0283(18) 0.058(3) 0.0001(17) -0.0021(18) -0.0045(15)
N241 0.0306(15) 0.0356(16) 0.0388(17) -0.0076(13) 0.0053(13) -0.0032(12)
N242 0.0320(15) 0.0292(14) 0.0325(16) -0.0078(12) 0.0006(12) -0.0030(12)
C243 0.0365(19) 0.0328(18) 0.037(2) 0.0010(15) -0.0030(15) -0.0099(15)
C244 0.047(2) 0.048(2) 0.045(2) 0.0037(19) 0.0070(19) -0.0121(19)
C245 0.044(2) 0.048(2) 0.040(2) -0.0044(18) 0.0115(18) -0.0083(18)
C246 0.0301(17) 0.0368(19) 0.041(2) -0.0095(16) 0.0019(15) 0.0020(15)
C251 0.0257(16) 0.0367(18) 0.0239(16) -0.0060(13) 0.0042(13) 0.0053(13)
C252 0.0363(19) 0.0360(19) 0.0316(18) -0.0022(15) 0.0001(15) 0.0118(15)
C253 0.0378(19) 0.044(2) 0.0283(18) -0.0040(15) -0.0104(15) 0.0043(16)
C254 0.0285(17) 0.0383(19) 0.0344(19) -0.0136(15) -0.0010(14) 0.0019(14)
C255 0.0251(16) 0.0389(19) 0.0251(16) -0.0111(14) 0.0019(13) 0.0071(14)
C256 0.0213(15) 0.0372(18) 0.0265(16) -0.0076(14) 0.0029(12) 0.0068(13)
C261 0.0249(16) 0.0376(19) 0.0336(19) -0.0105(15) 0.0003(14) 0.0046(14)
C262 0.0314(17) 0.0288(17) 0.041(2) -0.0047(15) -0.0023(15) 0.0068(14)
C263 0.0291(17) 0.0344(18) 0.041(2) -0.0056(15) -0.0085(15) 0.0086(14)
C264 0.0255(16) 0.0306(17) 0.0353(19) -0.0071(14) -0.0046(14) 0.0061(13)
N311 0.0244(14) 0.0377(16) 0.0296(15) -0.0033(12) -0.0011(11) 0.0040(12)
C332 0.0293(16) 0.0370(18) 0.0243(16) -0.0087(14) 0.0049(13) -0.0003(14)
C333 0.0366(19) 0.042(2) 0.0325(19) -0.0127(16) 0.0062(15) -0.0066(16)
C334 0.0293(18) 0.054(2) 0.034(2) -0.0223(18) 0.0028(15) -0.0081(16)
C335 0.0297(18) 0.065(3) 0.036(2) -0.0182(19) -0.0064(15) 0.0043(18)
C336 0.0290(17) 0.050(2) 0.0301(18) -0.0097(16) -0.0010(14) 0.0044(16)
C312 0.0260(16) 0.047(2) 0.0313(18) -0.0091(16) 0.0023(14) -0.0044(15)
C313 0.0294(18) 0.048(2) 0.049(2) -0.0121(18) -0.0037(16) -0.0017(16)
C314 0.037(2) 0.067(3) 0.055(3) -0.018(2) -0.0141(19) 0.001(2)
C315 0.036(2) 0.065(3) 0.048(2) -0.009(2) -0.0144(18) 0.0083(19)
C316 0.0306(18) 0.054(2) 0.039(2) -0.0012(18) -0.0077(16) 0.0100(17)
N321 0.0312(14) 0.0291(14) 0.0240(14) 0.0032(11) 0.0032(11) 0.0044(11)
N322 0.0260(13) 0.0323(15) 0.0220(13) 0.0008(11) 0.0014(11) 0.0029(11)
C323 0.0273(16) 0.0336(18) 0.0293(17) -0.0011(14) 0.0042(13) -0.0003(13)
C324 0.0365(19) 0.0332(18) 0.0326(19) -0.0069(15) 0.0059(15) -0.0045(15)
C325 0.0405(19) 0.0301(17) 0.0271(17) 0.0012(14) 0.0056(14) 0.0000(15)
C326 0.0251(15) 0.0325(17) 0.0205(15) 0.0002(12) 0.0007(12) 0.0025(13)
N331 0.0239(13) 0.0389(16) 0.0263(14) -0.0093(12) 0.0006(11) 0.0021(12)
N341 0.0310(15) 0.0409(17) 0.0255(15) -0.0038(12) -0.0004(12) 0.0062(13)
N342 0.0262(13) 0.0346(15) 0.0231(14) -0.0058(11) 0.0031(11) 0.0029(11)
C343 0.0289(16) 0.0385(19) 0.0252(17) -0.0087(14) 0.0034(13) 0.0005(14)
C344 0.041(2) 0.0342(19) 0.0346(19) -0.0074(15) 0.0040(16) 0.0000(15)
C345 0.042(2) 0.040(2) 0.037(2) -0.0019(16) 0.0077(16) 0.0099(17)
C346 0.0259(16) 0.0376(18) 0.0248(16) -0.0012(14) 0.0000(13) 0.0061(13)
C351 0.0263(15) 0.0280(16) 0.0225(15) 0.0043(12) 0.0025(12) 0.0077(12)
C352 0.0276(16) 0.0322(17) 0.0264(17) 0.0015(13) 0.0010(13) -0.0045(13)
C353 0.0268(16) 0.0362(18) 0.0305(18) 0.0065(14) 0.0032(13) -0.0007(14)
C354 0.0296(17) 0.0338(18) 0.0279(17) 0.0027(14) 0.0067(13) 0.0041(14)
C355 0.0251(15) 0.0313(16) 0.0220(15) 0.0046(13) 0.0015(12) 0.0080(13)
C356 0.0228(15) 0.0288(16) 0.0246(16) 0.0032(13) 0.0020(12) 0.0040(12)
C361 0.0250(15) 0.0330(17) 0.0230(16) 0.0022(13) -0.0015(12) 0.0087(13)
C362 0.0232(15) 0.0409(19) 0.0264(17) 0.0007(14) -0.0023(13) 0.0026(14)
C363 0.0212(15) 0.0371(18) 0.0369(19) 0.0019(15) 0.0006(13) 0.0009(13)
C364 0.0254(15) 0.0355(18) 0.0232(16) 0.0022(13) 0.0052(12) 0.0039(13)
N411 0.048(2) 0.085(3) 0.0267(17) 0.0100(17) 0.0059(15) 0.035(2)
C412 0.0266(17) 0.079(3) 0.0210(17) 0.0094(18) 0.0045(14) 0.0069(18)
C413 0.0275(19) 0.113(4) 0.0261(19) 0.007(2) 0.0072(15) -0.002(2)
C414 0.041(2) 0.154(6) 0.033(2) -0.005(3) 0.0095(19) 0.027(3)
C415 0.073(4) 0.165(6) 0.046(3) 0.002(4) 0.015(3) 0.079(4)
C416 0.076(3) 0.116(5) 0.035(2) 0.015(3) 0.010(2) 0.069(4)
N421 0.0341(16) 0.0413(17) 0.0330(16) 0.0133(13) 0.0003(13) 0.0073(13)
N422 0.0214(13) 0.0432(17) 0.0298(15) 0.0163(13) 0.0037(11) 0.0071(12)
C423 0.0265(17) 0.060(2) 0.0232(17) 0.0118(16) 0.0028(13) -0.0014(16)
C424 0.042(2) 0.058(3) 0.0292(19) 0.0198(18) -0.0020(16) -0.0067(18)
C425 0.041(2) 0.048(2) 0.041(2) 0.0208(18) -0.0043(17) 0.0017(18)
C426 0.0260(17) 0.043(2) 0.041(2) 0.0076(16) 0.0044(15) 0.0111(15)
C431 0.0262(17) 0.0360(19) 0.045(2) 0.0144(16) 0.0012(15) 0.0108(14)
C432 0.0301(18) 0.043(2) 0.049(2) 0.0035(18) 0.0090(16) 0.0043(16)
C433 0.0285(18) 0.050(2) 0.058(3) 0.001(2) 0.0065(18) -0.0056(17)
C434 0.0264(17) 0.039(2) 0.051(2) 0.0039(17) 0.0028(16) -0.0004(15)
C435 0.0289(17) 0.0295(17) 0.0362(19) 0.0098(14) -0.0015(14) 0.0021(13)
C436 0.0272(16) 0.0298(17) 0.0368(19) 0.0115(14) 0.0000(14) 0.0052(13)
C441 0.0310(17) 0.0290(17) 0.041(2) 0.0126(15) 0.0010(15) 0.0006(14)
C442 0.0317(17) 0.0339(18) 0.0335(19) 0.0059(15) 0.0022(14) -0.0040(14)
C443 0.0277(17) 0.040(2) 0.045(2) 0.0053(17) 0.0033(15) -0.0031(15)
C444 0.0249(16) 0.0324(17) 0.039(2) 0.0060(15) -0.0026(14) 0.0028(13)
N511 0.058(2) 0.048(2) 0.0293(17) 0.0119(15) -0.0008(15) 0.0175(17)
C512 0.091(4) 0.051(3) 0.026(2) 0.0087(18) -0.007(2) 0.021(3)
C513 0.149(6) 0.047(3) 0.036(2) 0.002(2) -0.021(3) 0.033(3)
C514 0.133(6) 0.059(3) 0.039(3) 0.007(2) -0.015(3) 0.053(4)
C515 0.078(4) 0.069(3) 0.038(2) 0.017(2) 0.007(2) 0.036(3)
C516 0.052(2) 0.059(3) 0.033(2) 0.0140(19) -0.0012(18) 0.022(2)
N521 0.059(2) 0.055(2) 0.041(2) 0.0107(17) -0.0090(17) -0.0031(18)
N522 0.059(2) 0.0430(19) 0.0276(16) 0.0107(14) -0.0081(15) 0.0058(16)
C523 0.097(4) 0.041(2) 0.042(3) 0.010(2) -0.014(3) 0.007(2)
C524 0.133(6) 0.049(3) 0.061(4) 0.014(3) -0.031(4) -0.008(3)
C525 0.101(5) 0.072(4) 0.060(3) 0.015(3) -0.033(3) -0.031(3)
C526 0.056(3) 0.056(3) 0.031(2) 0.0089(18) -0.0096(18) 0.004(2)
C531 0.047(2) 0.042(2) 0.032(2) 0.0060(16) -0.0128(17) 0.0023(17)
C532 0.062(3) 0.050(2) 0.035(2) 0.0054(19) -0.017(2) 0.014(2)
C533 0.056(3) 0.043(2) 0.045(2) -0.0047(19) -0.014(2) 0.019(2)
C534 0.040(2) 0.042(2) 0.036(2) -0.0062(16) -0.0112(16) 0.0135(17)
C535 0.0346(18) 0.041(2) 0.0295(18) 0.0001(15) -0.0092(15) 0.0034(15)
C541 0.0361(19) 0.047(2) 0.034(2) -0.0032(17) -0.0072(16) 0.0126(17)
C542 0.0363(19) 0.051(2) 0.0256(18) 0.0003(16) -0.0054(15) 0.0087(16)
N611 0.0257(14) 0.0408(17) 0.0413(18) -0.0132(14) 0.0015(13) -0.0034(12)
C612 0.0284(18) 0.043(2) 0.046(2) -0.0153(17) 0.0005(16) -0.0010(15)
C613 0.0294(19) 0.060(3) 0.067(3) -0.033(2) 0.0036(19) -0.0053(18)
C614 0.032(2) 0.062(3) 0.091(4) -0.031(3) 0.005(2) -0.014(2)
C615 0.028(2) 0.064(3) 0.079(3) -0.024(3) 0.010(2) -0.0098(19)
C616 0.0296(19) 0.053(2) 0.059(3) -0.022(2) 0.0064(18) -0.0051(17)
N621 0.0288(14) 0.0278(14) 0.0360(16) -0.0027(12) 0.0050(12) -0.0024(11)
N622 0.0251(14) 0.0335(15) 0.0391(17) -0.0090(13) -0.0019(12) -0.0022(12)
C623 0.0297(17) 0.0344(18) 0.0362(19) -0.0104(15) 0.0020(14) -0.0039(14)
C624 0.038(2) 0.0364(19) 0.040(2) -0.0107(16) 0.0032(16) 0.0017(16)
C625 0.042(2) 0.0328(19) 0.041(2) -0.0084(16) 0.0106(17) -0.0021(16)
C626 0.0256(16) 0.0339(18) 0.040(2) -0.0037(15) 0.0026(14) -0.0011(14)
C631 0.0251(16) 0.0359(18) 0.0282(17) -0.0020(14) 0.0068(13) 0.0007(13)
C632 0.0287(16) 0.0362(18) 0.0263(17) -0.0035(14) 0.0025(13) -0.0059(14)
C633 0.0290(17) 0.050(2) 0.0226(16) 0.0032(15) -0.0045(13) 0.0011(15)
C634 0.0271(16) 0.0373(18) 0.0275(17) 0.0071(14) 0.0025(13) 0.0006(14)
C635 0.0244(15) 0.0306(16) 0.0233(15) 0.0024(13) 0.0049(12) 0.0024(13)
C636 0.0221(15) 0.0307(17) 0.0299(17) 0.0039(13) 0.0045(13) 0.0006(13)
C641 0.0216(15) 0.0320(17) 0.0268(16) 0.0009(13) 0.0053(12) 0.0034(12)
C642 0.0223(15) 0.0337(18) 0.0374(19) 0.0006(15) 0.0032(14) -0.0005(13)
C643 0.0200(15) 0.0381(19) 0.041(2) 0.0096(16) -0.0012(14) -0.0017(13)
C644 0.0244(16) 0.0326(17) 0.0362(19) 0.0094(14) 0.0009(14) 0.0003(13)
N711 0.0322(15) 0.0400(17) 0.0282(15) -0.0013(13) -0.0044(12) 0.0080(13)
C712 0.0378(19) 0.0368(18) 0.0233(16) 0.0024(14) 0.0062(14) 0.0078(15)
C713 0.061(3) 0.042(2) 0.033(2) 0.0054(17) 0.0106(18) 0.0182(19)
C714 0.067(3) 0.060(3) 0.035(2) 0.014(2) 0.010(2) 0.034(2)
C715 0.057(3) 0.082(4) 0.029(2) 0.004(2) -0.0073(19) 0.028(3)
C716 0.044(2) 0.064(3) 0.030(2) -0.0061(19) -0.0055(17) 0.014(2)
N721 0.0257(14) 0.0312(15) 0.0322(15) -0.0007(12) -0.0031(11) -0.0041(11)
N722 0.0238(13) 0.0255(13) 0.0264(14) 0.0001(11) -0.0023(11) -0.0009(10)
C723 0.0344(17) 0.0273(16) 0.0268(17) 0.0007(13) 0.0051(14) 0.0015(13)
C724 0.047(2) 0.0286(17) 0.037(2) 0.0020(15) 0.0160(17) -0.0076(15)
C725 0.0325(18) 0.039(2) 0.038(2) -0.0063(16) 0.0052(15) -0.0107(15)
C726 0.0209(15) 0.0344(18) 0.0359(19) -0.0002(15) -0.0060(13) 0.0030(13)
C731 0.0232(15) 0.0379(18) 0.0293(17) -0.0028(14) -0.0065(13) -0.0009(13)
C732 0.0291(17) 0.0342(18) 0.0331(18) -0.0015(14) -0.0085(14) 0.0032(14)
C733 0.0322(18) 0.0379(19) 0.0331(19) 0.0022(15) -0.0074(15) 0.0031(15)
N811 0.0252(14) 0.060(2) 0.0251(15) -0.0087(14) 0.0046(12) -0.0060(14)
C812 0.0316(18) 0.064(3) 0.0244(18) -0.0072(17) 0.0045(14) -0.0122(18)
C813 0.041(2) 0.086(3) 0.029(2) -0.004(2) 0.0120(17) -0.013(2)
C814 0.036(2) 0.107(4) 0.038(2) -0.013(3) 0.0154(18) 0.000(2)
C815 0.032(2) 0.103(4) 0.039(2) -0.016(2) 0.0065(18) 0.015(2)
C816 0.0294(19) 0.081(3) 0.030(2) -0.007(2) 0.0043(15) 0.0102(19)
N821 0.0417(17) 0.0367(17) 0.0316(16) 0.0052(13) 0.0005(13) -0.0061(14)
N822 0.0303(15) 0.0399(17) 0.0292(15) 0.0013(13) 0.0000(12) -0.0077(13)
C823 0.040(2) 0.052(2) 0.0234(17) -0.0022(16) 0.0014(15) -0.0189(17)
C824 0.054(3) 0.058(3) 0.032(2) -0.0017(18) 0.0107(18) -0.021(2)
C825 0.064(3) 0.045(2) 0.033(2) 0.0106(17) 0.0004(19) -0.020(2)
C826 0.0350(19) 0.038(2) 0.043(2) 0.0078(17) 0.0005(16) -0.0021(16)
N911 0.0302(15) 0.0375(16) 0.0248(14) -0.0005(12) -0.0012(11) -0.0073(12)
C912 0.0362(18) 0.0252(16) 0.0242(16) 0.0012(13) -0.0017(13) -0.0039(13)
C913 0.051(2) 0.0312(18) 0.0259(18) -0.0006(14) -0.0024(16) -0.0058(16)
C914 0.054(2) 0.041(2) 0.0308(19) 0.0061(16) -0.0129(17) -0.0208(18)
C915 0.039(2) 0.054(2) 0.043(2) 0.0090(19) -0.0091(17) -0.0224(18)
C916 0.0350(19) 0.052(2) 0.0302(19) 0.0023(17) 0.0016(15) -0.0103(17)
N921 0.0319(15) 0.0295(14) 0.0275(15) -0.0026(11) 0.0087(12) 0.0030(12)
N922 0.0269(13) 0.0298(14) 0.0242(14) -0.0019(11) 0.0053(11) -0.0028(11)
C923 0.0339(17) 0.0290(16) 0.0207(15) -0.0014(12) 0.0022(13) 0.0023(13)
C924 0.043(2) 0.042(2) 0.0248(17) -0.0074(15) 0.0041(15) 0.0013(16)
C925 0.0391(19) 0.0347(19) 0.0332(19) -0.0060(15) 0.0141(15) -0.0006(15)
C926 0.0239(15) 0.0306(17) 0.0310(17) 0.0004(14) 0.0014(13) 0.0010(13)

loop_
_atom_type_symbol
_atom_type_description
_atom_type_scat_dispersion_real
_atom_type_scat_dispersion_imag
_atom_type_scat_source
C C 0.0033 0.0016 'International Tables Vol C Tables 4.2.6.8 and 6.1.1.4'
H H 0.0000 0.0000 'International Tables Vol C Tables 4.2.6.8 and 6.1.1.4'
B B 0.0013 0.0007 'International Tables Vol C Tables 4.2.6.8 and 6.1.1.4'
N N 0.0061 0.0033 'International Tables Vol C Tables 4.2.6.8 and 6.1.1.4'
F F 0.0171 0.0103 'International Tables Vol C Tables 4.2.6.8 and 6.1.1.4'
Ni Ni 0.3393 1.1124 'International Tables Vol C Tables 4.2.6.8 and 6.1.1.4'
O O 0.0106 0.0060 'International Tables Vol C Tables 4.2.6.8 and 6.1.1.4'

loop_
_geom_angle_atom_site_label_1
_geom_angle_atom_site_label_2
_geom_angle_atom_site_label_3
_geom_angle
_geom_angle_site_symmetry_1
_geom_angle_site_symmetry_3
N211 Ni1 N311 92.03(11) . .
N211 Ni1 N122 89.89(11) . .
N311 Ni1 N122 169.80(11) . .
N211 Ni1 N322 169.17(11) . .
N311 Ni1 N322 77.42(11) . .
N122 Ni1 N322 100.93(10) . .
N211 Ni1 N111 94.61(11) . .
N311 Ni1 N111 92.65(12) . .
N122 Ni1 N111 77.21(11) . .
N322 Ni1 N111 88.40(11) . .
N211 Ni1 N222 77.73(11) . .
N311 Ni1 N222 89.34(11) . .
N122 Ni1 N222 100.86(10) . .
N322 Ni1 N222 99.44(11) . .
N111 Ni1 N222 172.15(11) . .
N131 Ni2 N411 173.02(14) . .
N131 Ni2 N522 90.98(14) . .
N411 Ni2 N522 90.88(17) . .
N131 Ni2 N511 93.66(13) . .
N411 Ni2 N511 93.31(14) . .
N522 Ni2 N511 77.87(14) . .
N131 Ni2 N142 78.19(12) . 7_655
N411 Ni2 N142 101.56(15) . 7_655
N522 Ni2 N142 162.30(12) . 7_655
N511 Ni2 N142 88.78(14) . 7_655
N131 Ni2 N422 95.07(12) . .
N411 Ni2 N422 77.96(13) . .
N522 Ni2 N422 101.86(12) . .
N511 Ni2 N422 171.27(13) . .
N142 Ni2 N422 93.09(12) 7_655 .
N711 Ni3 N231 175.60(12) . .
N711 Ni3 N622 92.12(12) . .
N231 Ni3 N622 91.35(13) . .
N711 Ni3 N242 98.65(12) . .
N231 Ni3 N242 78.62(13) . .
N622 Ni3 N242 162.81(12) . .
N711 Ni3 N611 95.16(13) . .
N231 Ni3 N611 88.22(12) . .
N622 Ni3 N611 77.86(12) . .
N242 Ni3 N611 87.81(12) . .
N711 Ni3 N722 77.84(11) . .
N231 Ni3 N722 98.82(11) . .
N622 Ni3 N722 101.16(11) . .
N242 Ni3 N722 94.21(11) . .
N611 Ni3 N722 172.93(12) . .
N911 Ni4 N331 172.38(12) . .
N911 Ni4 N822 91.23(12) . .
N331 Ni4 N822 93.05(12) . .
N911 Ni4 N342 98.94(11) . .
N331 Ni4 N342 78.45(12) . .
N822 Ni4 N342 163.18(12) . .
N911 Ni4 N811 95.13(12) . .
N331 Ni4 N811 91.94(11) . .
N822 Ni4 N811 78.00(13) . .
N342 Ni4 N811 87.72(12) . .
N911 Ni4 N922 78.27(11) . .
N331 Ni4 N922 94.74(11) . .
N822 Ni4 N922 100.37(12) . .
N342 Ni4 N922 94.82(11) . .
N811 Ni4 N922 173.21(11) . .
C116 N111 C112 118.3(3) . .
C116 N111 Ni1 126.9(3) . .
C112 N111 Ni1 114.8(2) . .
N111 C112 C113 121.8(3) . .
N111 C112 C123 115.6(3) . .
C113 C112 C123 122.4(3) . .
C114 C113 C112 118.8(4) . .
C114 C113 H113 120.6 . .
C112 C113 H113 120.6 . .
C113 C114 C115 119.3(4) . .
C113 C114 H114 120.4 . .
C115 C114 H114 120.4 . .
C114 C115 C116 119.2(4) . .
C114 C115 H115 120.4 . .
C116 C115 H115 120.4 . .
N111 C116 C115 122.4(4) . .
N111 C116 H116 118.8 . .
C115 C116 H116 118.8 . .
N122 N121 C125 110.8(3) . .
N122 N121 C126 121.9(3) . .
C125 N121 C126 127.2(3) . .
N121 N122 C123 105.5(3) . .
N121 N122 Ni1 140.2(2) . .
C123 N122 Ni1 113.8(2) . .
N122 C123 C124 110.6(3) . .
N122 C123 C112 117.2(3) . .
C124 C123 C112 131.9(3) . .
C125 C124 C123 105.4(3) . .
C125 C124 H124 127.3 . .
C123 C124 H124 127.3 . .
C124 C125 N121 107.7(3) . .
C124 C125 H125 126.2 . .
N121 C125 H125 126.2 . .
N121 C126 C151 113.7(3) . .
N121 C126 H12A 108.8 . .
C151 C126 H12A 108.8 . .
N121 C126 H12B 108.8 . .
C151 C126 H12B 108.8 . .
H12A C126 H12B 107.7 . .
C136 N131 C132 118.5(3) . 7_655
C136 N131 Ni2 126.1(3) . .
C132 N131 Ni2 115.2(2) 7_655 .
N131 C132 C133 122.1(4) 7_655 .
N131 C132 C143 115.1(3) 7_655 .
C133 C132 C143 122.8(4) . .
C132 C133 C134 118.7(4) . .
C132 C133 H133 120.7 . .
C134 C133 H133 120.7 . .
C135 C134 C133 119.5(4) 7_655 .
C135 C134 H134 120.3 7_655 .
C133 C134 H134 120.3 . .
C134 C135 C136 118.4(4) 7_655 .
C134 C135 H135 120.8 7_655 .
C136 C135 H135 120.8 . .
N131 C136 C135 122.8(4) . .
N131 C136 H136 118.6 . .
C135 C136 H136 118.6 . .
C145 N141 N142 110.6(4) . .
C145 N141 C146 128.1(4) . .
N142 N141 C146 120.9(4) . .
C143 N142 N141 104.9(3) . .
C143 N142 Ni2 113.3(2) . 7_655
N141 N142 Ni2 140.7(3) . 7_655
N142 C143 C144 112.1(4) . .
N142 C143 C132 117.5(3) . .
C144 C143 C132 130.3(4) . .
C145 C144 C143 103.2(4) . .
C145 C144 H144 128.4 . .
C143 C144 H144 128.4 . .
N141 C145 C144 109.1(4) . .
N141 C145 H145 125.4 . .
C144 C145 H145 125.4 . .
N141 C146 C161 112.0(4) . .
N141 C146 H14A 109.2 . .
C161 C146 H14A 109.2 . .
N141 C146 H14B 109.2 . .
C161 C146 H14B 109.2 . .
H14A C146 H14B 107.9 . .
C152 C151 C156 120.5(3) . .
C152 C151 C126 122.3(3) . .
C156 C151 C126 117.2(3) . .
C151 C152 C153 120.6(3) . .
C151 C152 H152 119.7 . .
C153 C152 H152 119.7 . .
C154 C153 C152 120.6(3) . .
C154 C153 H153 119.7 . .
C152 C153 H153 119.7 . .
C153 C154 C155 120.8(3) . .
C153 C154 H154 119.6 . .
C155 C154 H154 119.6 . .
C161 C155 C156 119.6(3) . .
C161 C155 C154 122.4(3) . .
C156 C155 C154 117.9(3) . .
C151 C156 C155 119.5(3) . .
C151 C156 C164 122.2(3) . .
C155 C156 C164 118.2(3) . .
C162 C161 C155 119.8(4) . .
C162 C161 C146 120.3(4) . .
C155 C161 C146 119.9(4) . .
C163 C162 C161 120.8(4) . .
C163 C162 H162 119.6 . .
C161 C162 H162 119.6 . .
C164 C163 C162 120.6(4) . .
C164 C163 H163 119.7 . .
C162 C163 H163 119.7 . .
C163 C164 C156 120.8(4) . .
C163 C164 H164 119.6 . .
C156 C164 H164 119.6 . .
C212 N211 C216 117.7(3) . .
C212 N211 Ni1 115.8(2) . .
C216 N211 Ni1 126.3(3) . .
N211 C212 C213 123.0(3) . .
N211 C212 C223 114.9(3) . .
C213 C212 C223 122.0(3) . .
C214 C213 C212 118.8(4) . .
C214 C213 H213 120.6 . .
C212 C213 H213 120.6 . .
C215 C214 C213 118.8(4) . .
C215 C214 H214 120.6 . .
C213 C214 H214 120.6 . .
C214 C215 C216 119.5(4) . .
C214 C215 H215 120.2 . .
C216 C215 H215 120.2 . .
N211 C216 C215 122.2(4) . .
N211 C216 H216 118.9 . .
C215 C216 H216 118.9 . .
N222 N221 C225 111.8(3) . .
N222 N221 C226 121.7(3) . .
C225 N221 C226 126.5(3) . .
C223 N222 N221 104.7(3) . .
C223 N222 Ni1 112.4(2) . .
N221 N222 Ni1 142.1(2) . .
N222 C223 C224 111.3(3) . .
N222 C223 C212 118.4(3) . .
C224 C223 C212 130.3(3) . .
C225 C224 C223 104.5(3) . .
C225 C224 H224 127.7 . .
C223 C224 H224 127.7 . .
N221 C225 C224 107.7(3) . .
N221 C225 H225 126.2 . .
C224 C225 H225 126.2 . .
N221 C226 C251 113.8(3) . .
N221 C226 H22A 108.8 . .
C251 C226 H22A 108.8 . .
N221 C226 H22B 108.8 . .
C251 C226 H22B 108.8 . .
H22A C226 H22B 107.7 . .
C236 N231 C232 118.7(3) . .
C236 N231 Ni3 126.4(3) . .
C232 N231 Ni3 114.8(3) . .
N231 C232 C233 122.4(4) . .
N231 C232 C243 115.6(3) . .
C233 C232 C243 122.0(4) . .
C232 C233 C234 118.6(5) . .
C232 C233 H233 120.7 . .
C234 C233 H233 120.7 . .
C235 C234 C233 119.4(4) . .
C235 C234 H234 120.3 . .
C233 C234 H234 120.3 . .
C234 C235 C236 119.0(4) . .
C234 C235 H235 120.5 . .
C236 C235 H235 120.5 . .
N231 C236 C235 122.0(4) . .
N231 C236 H236 119.0 . .
C235 C236 H236 119.0 . .
N242 N241 C245 111.3(3) . .
N242 N241 C246 122.4(3) . .
C245 N241 C246 126.2(3) . .
C243 N242 N241 105.3(3) . .
C243 N242 Ni3 112.5(3) . .
N241 N242 Ni3 140.3(3) . .
N242 C243 C244 110.8(4) . .
N242 C243 C232 118.1(4) . .
C244 C243 C232 130.9(4) . .
C245 C244 C243 105.3(4) . .
C245 C244 H244 127.3 . .
C243 C244 H244 127.3 . .
N241 C245 C244 107.3(4) . .
N241 C245 H245 126.4 . .
C244 C245 H245 126.4 . .
N241 C246 C261 113.3(3) . .
N241 C246 H24A 108.9 . .
C261 C246 H24A 108.9 . .
N241 C246 H24B 108.9 . .
C261 C246 H24B 108.9 . .
H24A C246 H24B 107.7 . .
C252 C251 C256 120.6(3) . .
C252 C251 C226 122.0(3) . .
C256 C251 C226 117.4(3) . .
C251 C252 C253 120.7(3) . .
C251 C252 H252 119.7 . .
C253 C252 H252 119.7 . .
C254 C253 C252 121.0(3) . .
C254 C253 H253 119.5 . .
C252 C253 H253 119.5 . .
C253 C254 C255 119.7(3) . .
C253 C254 H254 120.1 . .
C255 C254 H254 120.1 . .
C261 C255 C254 122.2(3) . .
C261 C255 C256 119.1(3) . .
C254 C255 C256 118.7(3) . .
C264 C256 C251 122.2(3) . .
C264 C256 C255 118.6(3) . .
C251 C256 C255 119.1(3) . .
C262 C261 C255 120.3(3) . .
C262 C261 C246 120.1(3) . .
C255 C261 C246 119.6(3) . .
C261 C262 C263 120.7(3) . .
C261 C262 H262 119.7 . .
C263 C262 H262 119.7 . .
C264 C263 C262 120.1(3) . .
C264 C263 H263 119.9 . .
C262 C263 H263 119.9 . .
C263 C264 C256 120.9(3) . .
C263 C264 H264 119.5 . .
C256 C264 H264 119.5 . .
C312 N311 C316 119.1(3) . .
C312 N311 Ni1 115.2(2) . .
C316 N311 Ni1 125.5(3) . .
N331 C332 C333 121.7(3) . .
N331 C332 C343 115.1(3) . .
C333 C332 C343 123.2(4) . .
C334 C333 C332 118.7(4) . .
C334 C333 H333 120.6 . .
C332 C333 H333 120.6 . .
C335 C334 C333 119.8(3) . .
C335 C334 H334 120.1 . .
C333 C334 H334 120.1 . .
C334 C335 C336 118.7(4) . .
C334 C335 H335 120.6 . .
C336 C335 H335 120.6 . .
N331 C336 C335 122.4(4) . .
N331 C336 H336 118.8 . .
C335 C336 H336 118.8 . .
N311 C312 C313 122.3(4) . .
N311 C312 C323 115.0(3) . .
C313 C312 C323 122.7(4) . .
C312 C313 C314 118.6(4) . .
C312 C313 H313 120.7 . .
C314 C313 H313 120.7 . .
C315 C314 C313 119.6(4) . .
C315 C314 H314 120.2 . .
C313 C314 H314 120.2 . .
C314 C315 C316 118.5(4) . .
C314 C315 H315 120.8 . .
C316 C315 H315 120.8 . .
N311 C316 C315 121.9(4) . .
N311 C316 H316 119.0 . .
C315 C316 H316 119.0 . .
N322 N321 C325 111.4(3) . .
N322 N321 C326 122.5(3) . .
C325 N321 C326 125.8(3) . .
C323 N322 N321 104.8(3) . .
C323 N322 Ni1 113.7(2) . .
N321 N322 Ni1 140.8(2) . .
N322 C323 C324 112.2(3) . .
N322 C323 C312 117.5(3) . .
C324 C323 C312 130.3(3) . .
C325 C324 C323 104.4(3) . .
C325 C324 H324 127.8 . .
C323 C324 H324 127.8 . .
N321 C325 C324 107.1(3) . .
N321 C325 H325 126.4 . .
C324 C325 H325 126.4 . .
N321 C326 C351 114.3(3) . .
N321 C326 H32A 108.7 . .
C351 C326 H32A 108.7 . .
N321 C326 H32B 108.7 . .
C351 C326 H32B 108.7 . .
H32A C326 H32B 107.6 . .
C336 N331 C332 118.6(3) . .
C336 N331 Ni4 126.0(3) . .
C332 N331 Ni4 115.2(2) . .
C345 N341 N342 111.8(3) . 7_655
C345 N341 C346 126.2(3) . .
N342 N341 C346 121.9(3) 7_655 .
N341 N342 C343 104.6(3) 7_655 .
N341 N342 Ni4 140.1(2) 7_655 .
C343 N342 Ni4 113.0(2) . .
N342 C343 C344 111.0(3) . 7_655
N342 C343 C332 117.5(3) . .
C344 C343 C332 131.5(3) 7_655 .
C345 C344 C343 105.1(3) . 7_655
C345 C344 H344 127.5 . .
C343 C344 H344 127.5 7_655 .
N341 C345 C344 107.5(3) . .
N341 C345 H345 126.2 . .
C344 C345 H345 126.2 . .
N341 C346 C361 112.8(3) . .
N341 C346 H34A 109.0 . .
C361 C346 H34A 109.0 . .
N341 C346 H34B 109.0 . .
C361 C346 H34B 109.0 . .
H34A C346 H34B 107.8 . .
C352 C351 C356 120.1(3) . .
C352 C351 C326 121.0(3) . .
C356 C351 C326 118.8(3) . .
C351 C352 C353 120.9(3) . .
C351 C352 H352 119.6 . .
C353 C352 H352 119.6 . .
C354 C353 C352 119.9(3) . .
C354 C353 H353 120.0 . .
C352 C353 H353 120.0 . .
C353 C354 C355 121.0(3) . .
C353 C354 H354 119.5 . .
C355 C354 H354 119.5 . .
C354 C355 C361 122.8(3) . .
C354 C355 C356 118.5(3) . .
C361 C355 C356 118.7(3) . .
C351 C356 C355 119.5(3) . .
C351 C356 C364 121.8(3) . .
C355 C356 C364 118.7(3) . .
C362 C361 C355 120.1(3) . .
C362 C361 C346 121.5(3) . .
C355 C361 C346 118.3(3) . .
C361 C362 C363 121.1(3) . .
C361 C362 H362 119.5 . .
C363 C362 H362 119.5 . .
C364 C363 C362 120.8(3) . .
C364 C363 H363 119.6 . .
C362 C363 H363 119.6 . .
C363 C364 C356 120.5(3) . .
C363 C364 H364 119.8 . .
C356 C364 H364 119.8 . .
C416 N411 C412 117.1(4) . .
C416 N411 Ni2 127.4(4) . .
C412 N411 Ni2 115.3(3) . .
N411 C412 C413 122.0(4) . .
N411 C412 C423 116.2(3) . .
C413 C412 C423 121.7(4) . .
C414 C413 C412 120.0(5) . .
C414 C413 H413 120.0 . .
C412 C413 H413 120.0 . .
C413 C414 C415 118.5(5) . .
C413 C414 H414 120.8 . .
C415 C414 H414 120.8 . .
C414 C415 C416 119.5(5) . .
C414 C415 H415 120.3 . .
C416 C415 H415 120.3 . .
N411 C416 C415 122.7(5) . .
N411 C416 H416 118.6 . .
C415 C416 H416 118.6 . .
C425 N421 N422 111.1(3) . .
C425 N421 C426 124.9(3) . .
N422 N421 C426 123.8(3) . .
C423 N422 N421 104.4(3) . .
C423 N422 Ni2 112.1(2) . .
N421 N422 Ni2 143.4(2) . .
N422 C423 C424 111.1(4) . .
N422 C423 C412 118.0(3) . .
C424 C423 C412 130.8(4) . .
C425 C424 C423 105.6(3) . .
C425 C424 H424 127.2 . .
C423 C424 H424 127.2 . .
C424 C425 N421 107.7(4) . .
C424 C425 H425 126.2 . .
N421 C425 H425 126.2 . .
N421 C426 C431 112.5(3) . .
N421 C426 H42A 109.1 . .
C431 C426 H42A 109.1 . .
N421 C426 H42B 109.1 . .
C431 C426 H42B 109.1 . .
H42A C426 H42B 107.8 . .
C432 C431 C436 118.7(4) . .
C432 C431 C426 121.8(4) . .
C436 C431 C426 119.5(3) . .
C431 C432 C433 122.2(4) . .
C431 C432 H432 118.9 . .
C433 C432 H432 118.9 . .
C434 C433 C432 119.6(4) 7_655 .
C434 C433 H433 120.2 7_655 .
C432 C433 H433 120.2 . .
C433 C434 C435 121.2(4) 7_655 .
C433 C434 H434 119.4 7_655 .
C435 C434 H434 119.4 . .
C434 C435 C441 122.4(4) . .
C434 C435 C436 118.3(4) . 7_655
C441 C435 C436 119.3(3) . 7_655
C444 C436 C431 121.5(4) . .
C444 C436 C435 118.6(3) . 7_655
C431 C436 C435 119.9(3) . 7_655
C442 C441 C435 120.3(4) . .
C442 C441 C826 121.3(4) . .
C435 C441 C826 118.4(3) . .
C441 C442 C443 120.1(4) . 7_655
C441 C442 H442 120.0 . .
C443 C442 H442 120.0 7_655 .
C444 C443 C442 121.4(3) . 7_655
C444 C443 H443 119.3 . .
C442 C443 H443 119.3 7_655 .
C443 C444 C436 120.3(4) . .
C443 C444 H444 119.8 . .
C436 C444 H444 119.8 . .
C512 N511 C516 118.2(4) . .
C512 N511 Ni2 115.5(3) . .
C516 N511 Ni2 126.1(3) . .
N511 C512 C513 124.4(5) . .
N511 C512 C523 114.9(4) . .
C513 C512 C523 120.6(5) . .
C512 C513 C514 115.4(6) . .
C512 C513 H513 122.3 . .
C514 C513 H513 122.3 . .
C515 C514 C513 120.7(5) . .
C515 C514 H514 119.7 . .
C513 C514 H514 119.7 . .
C514 C515 C516 119.2(5) . .
C514 C515 H515 120.4 . .
C516 C515 H515 120.4 . .
N511 C516 C515 122.1(5) . .
N511 C516 H516 119.0 . .
C515 C516 H516 119.0 . .
C525 N521 N522 110.8(4) . .
C525 N521 C526 128.5(4) . .
N522 N521 C526 119.6(4) . .
C523 N522 N521 104.9(4) . .
C523 N522 Ni2 114.1(3) . .
N521 N522 Ni2 139.6(3) . .
N522 C523 C524 110.7(5) . .
N522 C523 C512 116.8(5) . .
C524 C523 C512 132.5(5) . .
C525 C524 C523 104.9(5) . .
C525 C524 H524 127.6 . .
C523 C524 H524 127.6 . .
N521 C525 C524 108.5(5) . .
N521 C525 H525 125.8 . .
C524 C525 H525 125.8 . .
N521 C526 C531 113.1(4) . .
N521 C526 H52A 109.0 . .
C531 C526 H52A 109.0 . .
N521 C526 H52B 109.0 . .
C531 C526 H52B 109.0 . .
H52A C526 H52B 107.8 . .
C532 C531 C535 119.1(4) . .
C532 C531 C526 122.8(4) . .
C535 C531 C526 118.0(4) . .
C531 C532 C533 121.5(4) . .
C531 C532 H532 119.3 . .
C533 C532 H532 119.3 . .
C534 C533 C532 120.8(4) . .
C534 C533 H533 119.6 . .
C532 C533 H533 119.6 . .
C533 C534 C732 119.9(4) . .
C533 C534 H534 120.1 . .
C732 C534 H534 120.1 . .
C732 C535 C531 119.5(4) . .
C732 C535 C542 119.6(3) . .
C531 C535 C542 120.9(4) . .
C542 C541 C733 120.6(4) . .
C542 C541 H541 119.7 . .
C733 C541 H541 119.7 . .
C541 C542 C535 119.8(4) . .
C541 C542 H542 120.1 . .
C535 C542 H542 120.1 . .
C612 N611 C616 117.5(3) . .
C612 N611 Ni3 115.0(2) . .
C616 N611 Ni3 127.3(3) . .
N611 C612 C613 123.0(4) . .
N611 C612 C623 115.1(3) . .
C613 C612 C623 121.9(4) . .
C612 C613 C614 119.0(4) . .
C612 C613 H613 120.5 . .
C614 C613 H613 120.5 . .
C615 C614 C613 119.1(4) . .
C615 C614 H614 120.5 . .
C613 C614 H614 120.5 . .
C614 C615 C616 118.2(4) . .
C614 C615 H615 120.9 . .
C616 C615 H615 120.9 . .
N611 C616 C615 123.2(4) . .
N611 C616 H616 118.4 . .
C615 C616 H616 118.4 . .
C625 N621 N622 111.6(3) . .
C625 N621 C626 127.6(3) . .
N622 N621 C626 120.9(3) . .
C623 N622 N621 104.7(3) . .
C623 N622 Ni3 113.9(2) . .
N621 N622 Ni3 140.8(2) . .
N622 C623 C624 111.2(3) . .
N622 C623 C612 118.0(3) . .
C624 C623 C612 130.7(3) . .
C625 C624 C623 104.5(3) . .
C625 C624 H624 127.7 . .
C623 C624 H624 127.7 . .
N621 C625 C624 108.0(3) . .
N621 C625 H625 126.0 . .
C624 C625 H625 126.0 . .
N621 C626 C631 113.3(3) . .
N621 C626 H62A 108.9 . .
C631 C626 H62A 108.9 . .
N621 C626 H62B 108.9 . .
C631 C626 H62B 108.9 . .
H62A C626 H62B 107.7 . .
C632 C631 C636 119.8(3) . .
C632 C631 C626 123.8(3) . .
C636 C631 C626 116.4(3) . .
C631 C632 C633 121.0(3) . .
C631 C632 H632 119.5 . .
C633 C632 H632 119.5 . .
C634 C633 C632 121.0(3) . .
C634 C633 H633 119.5 . .
C632 C633 H633 119.5 . .
C633 C634 C635 119.9(3) . .
C633 C634 H634 120.0 . .
C635 C634 H634 120.0 . .
C634 C635 C636 119.2(3) . .
C634 C635 C641 122.1(3) . .
C636 C635 C641 118.7(3) . .
C644 C636 C631 122.0(3) . .
C644 C636 C635 119.0(3) . .
C631 C636 C635 119.0(3) . .
C642 C641 C635 119.4(3) . .
C642 C641 C926 122.0(3) . .
C635 C641 C926 118.6(3) . .
C641 C642 C643 121.7(3) . .
C641 C642 H642 119.2 . .
C643 C642 H642 119.2 . .
C644 C643 C642 119.8(3) . .
C644 C643 H643 120.1 . .
C642 C643 H643 120.1 . .
C643 C644 C636 121.3(3) . .
C643 C644 H644 119.4 . .
C636 C644 H644 119.4 . .
C712 N711 C716 118.9(4) . .
C712 N711 Ni3 115.6(2) . .
C716 N711 Ni3 125.4(3) . .
N711 C712 C713 122.6(4) . .
N711 C712 C723 115.7(3) . .
C713 C712 C723 121.7(4) . .
C712 C713 C714 117.7(4) . .
C712 C713 H713 121.2 . .
C714 C713 H713 121.2 . .
C715 C714 C713 119.3(4) . .
C715 C714 H714 120.3 . .
C713 C714 H714 120.3 . .
C716 C715 C714 119.3(4) . .
C716 C715 H715 120.4 . .
C714 C715 H715 120.4 . .
N711 C716 C715 122.2(5) . .
N711 C716 H716 118.9 . .
C715 C716 H716 118.9 . .
N722 N721 C725 110.8(3) . .
N722 N721 C726 123.5(3) . .
C725 N721 C726 125.2(3) . .
C723 N722 N721 105.1(3) . .
C723 N722 Ni3 113.1(2) . .
N721 N722 Ni3 141.6(2) . .
N722 C723 C724 112.2(3) . .
N722 C723 C712 117.0(3) . .
C724 C723 C712 130.7(3) . .
C723 C724 C725 104.3(3) . .
C723 C724 H724 127.9 . .
C725 C724 H724 127.9 . .
N721 C725 C724 107.5(3) . .
N721 C725 H725 126.2 . .
C724 C725 H725 126.2 . .
N721 C726 C731 112.2(3) . .
N721 C726 H72A 109.2 . .
C731 C726 H72A 109.2 . .
N721 C726 H72B 109.2 . .
C731 C726 H72B 109.2 . .
H72A C726 H72B 107.9 . .
C733 C731 C732 120.1(4) . .
C733 C731 C726 120.7(3) . .
C732 C731 C726 119.1(3) . .
C535 C732 C534 119.2(4) . .
C535 C732 C731 118.4(3) . .
C534 C732 C731 122.4(4) . .
C731 C733 C541 121.3(4) . .
C731 C733 H733 119.4 . .
C541 C733 H733 119.4 . .
C816 N811 C812 117.9(3) . .
C816 N811 Ni4 127.8(3) . .
C812 N811 Ni4 114.3(3) . .
N811 C812 C813 120.7(4) . .
N811 C812 C823 115.6(3) . .
C813 C812 C823 123.6(4) . .
C814 C813 C812 120.2(5) . .
C814 C813 H813 119.9 . .
C812 C813 H813 119.9 . .
C813 C814 C815 119.3(4) . .
C813 C814 H814 120.3 . .
C815 C814 H814 120.3 . .
C816 C815 C814 118.2(5) . .
C816 C815 H815 120.9 . .
C814 C815 H815 120.9 . .
N811 C816 C815 123.5(5) . .
N811 C816 H816 118.2 . .
C815 C816 H816 118.2 . .
N822 N821 C825 111.3(4) . .
N822 N821 C826 121.3(3) . .
C825 N821 C826 127.0(4) . .
N821 N822 C823 104.8(3) . .
N821 N822 Ni4 140.8(2) . .
C823 N822 Ni4 114.3(3) . .
N822 C823 C824 111.0(4) . .
N822 C823 C812 117.7(3) . .
C824 C823 C812 131.2(4) . .
C825 C824 C823 105.0(4) . .
C825 C824 H824 127.5 . .
C823 C824 H824 127.5 . .
N821 C825 C824 108.0(4) . .
N821 C825 H825 126.0 . .
C824 C825 H825 126.0 . .
N821 C826 C441 112.0(3) . .
N821 C826 H82A 109.2 . .
C441 C826 H82A 109.2 . .
N821 C826 H82B 109.2 . .
C441 C826 H82B 109.2 . .
H82A C826 H82B 107.9 . .
C916 N911 C912 118.8(3) . .
C916 N911 Ni4 125.5(3) . .
C912 N911 Ni4 115.6(2) . .
N911 C912 C913 122.4(3) . .
N911 C912 C923 115.9(3) . .
C913 C912 C923 121.7(3) . .
C914 C913 C912 118.8(4) . .
C914 C913 H913 120.6 . .
C912 C913 H913 120.6 . .
C913 C914 C915 119.2(3) . .
C913 C914 H914 120.4 . .
C915 C914 H914 120.4 . .
C916 C915 C914 118.5(4) . .
C916 C915 H915 120.7 . .
C914 C915 H915 120.7 . .
N911 C916 C915 122.3(4) . .
N911 C916 H916 118.9 . .
C915 C916 H916 118.9 . .
N922 N921 C925 111.6(3) . .
N922 N921 C926 123.6(3) . .
C925 N921 C926 124.2(3) . .
C923 N922 N921 104.3(3) . .
C923 N922 Ni4 111.6(2) . .
N921 N922 Ni4 144.0(2) . .
N922 C923 C924 111.9(3) . .
N922 C923 C912 118.2(3) . .
C924 C923 C912 129.8(3) . .
C925 C924 C923 105.1(3) . .
C925 C924 H924 127.5 . .
C923 C924 H924 127.5 . .
N921 C925 C924 107.1(3) . .
N921 C925 H925 126.5 . .
C924 C925 H925 126.5 . .
N921 C926 C641 111.4(3) . .
N921 C926 H92A 109.4 . .
C641 C926 H92A 109.4 . .
N921 C926 H92B 109.4 . .
C641 C926 H92B 109.4 . .
H92A C926 H92B 108.0 . .
F13 B11 F12 109.37(12) . .
F13 B11 F15 109.64(13) . .
F12 B11 F15 109.40(12) . .
F13 B11 F14 109.44(12) . .
F12 B11 F14 109.54(12) . .
F15 B11 F14 109.44(12) . .
F25 B21 F23 109.90(12) . .
F25 B21 F22 109.65(12) . .
F23 B21 F22 109.27(12) . .
F25 B21 F24 109.34(12) . .
F23 B21 F24 109.32(12) . .
F22 B21 F24 109.35(12) . .
F35 B31 F33 109.79(12) . .
F35 B31 F34 109.86(12) . .
F33 B31 F34 109.37(12) . .
F35 B31 F32 109.61(12) . .
F33 B31 F32 109.31(12) . .
F34 B31 F32 108.88(12) . .
F45 B41 F42 109.33(12) . .
F45 B41 F43 109.72(12) . .
F42 B41 F43 109.45(12) . .
F45 B41 F44 109.24(12) . .
F42 B41 F44 109.67(12) . .
F43 B41 F44 109.42(12) . .
F55 B51 F54 109.56(13) . .
F55 B51 F53 109.38(13) . .
F54 B51 F53 109.51(13) . .
F55 B51 F52 109.47(13) . .
F54 B51 F52 109.44(13) . .
F53 B51 F52 109.47(13) . .
F65 B61 F63 109.64(12) . .
F65 B61 F64 109.51(12) . .
F63 B61 F64 109.57(12) . .
F65 B61 F62 109.38(12) . .
F63 B61 F62 109.36(12) . .
F64 B61 F62 109.37(12) . .
O11 C12 H12C 109.5 . .
O11 C12 H12D 109.5 . .
H12C C12 H12D 109.5 . .
O11 C12 H12E 109.5 . .
H12C C12 H12E 109.5 . .
H12D C12 H12E 109.5 . .
O21 C22 H22C 109.5 . .
O21 C22 H22D 109.5 . .
H22C C22 H22D 109.5 . .
O21 C22 H22E 109.5 . .
H22C C22 H22E 109.5 . .
H22D C22 H22E 109.5 . .
O31 C32 H32C 109.5 . .
O31 C32 H32D 109.5 . .
H32C C32 H32D 109.5 . .
O31 C32 H32E 109.5 . .
H32C C32 H32E 109.5 . .
H32D C32 H32E 109.5 . .

loop_
_geom_bond_atom_site_label_1
_geom_bond_atom_site_label_2
_geom_bond_distance
_geom_bond_site_symmetry_2
Ni1 N211 2.109(3) .
Ni1 N311 2.117(3) .
Ni1 N122 2.118(3) .
Ni1 N322 2.119(3) .
Ni1 N111 2.126(3) .
Ni1 N222 2.152(3) .
Ni2 N131 2.095(3) .
Ni2 N411 2.101(4) .
Ni2 N522 2.105(4) .
Ni2 N511 2.111(3) .
Ni2 N142 2.120(3) 7_655
Ni2 N422 2.155(3) .
Ni3 N711 2.090(3) .
Ni3 N231 2.095(3) .
Ni3 N622 2.111(3) .
Ni3 N242 2.114(3) .
Ni3 N611 2.131(3) .
Ni3 N722 2.140(3) .
Ni4 N911 2.088(3) .
Ni4 N331 2.092(3) .
Ni4 N822 2.099(3) .
Ni4 N342 2.119(3) .
Ni4 N811 2.139(3) .
Ni4 N922 2.171(3) .
N111 C116 1.333(5) .
N111 C112 1.352(5) .
C112 C113 1.409(5) .
C112 C123 1.443(5) .
C113 C114 1.372(6) .
C113 H113 0.9500 .
C114 C115 1.375(7) .
C114 H114 0.9500 .
C115 C116 1.396(6) .
C115 H115 0.9500 .
C116 H116 0.9500 .
N121 N122 1.349(4) .
N121 C125 1.372(4) .
N121 C126 1.434(4) .
N122 C123 1.351(4) .
C123 C124 1.403(5) .
C124 C125 1.360(5) .
C124 H124 0.9500 .
C125 H125 0.9500 .
C126 C151 1.522(5) .
C126 H12A 0.9900 .
C126 H12B 0.9900 .
N131 C136 1.339(5) .
N131 C132 1.344(5) 7_655
C132 N131 1.344(5) 7_655
C132 C133 1.385(6) .
C132 C143 1.461(5) .
C133 C134 1.386(6) .
C133 H133 0.9500 .
C134 C135 1.380(7) 7_655
C134 H134 0.9500 .
C135 C134 1.380(7) 7_655
C135 C136 1.381(6) .
C135 H135 0.9500 .
C136 H136 0.9500 .
N141 C145 1.349(7) .
N141 N142 1.358(4) .
N141 C146 1.461(6) .
N142 C143 1.342(5) .
N142 Ni2 2.120(3) 7_655
C143 C144 1.403(6) .
C144 C145 1.375(7) .
C144 H144 0.9500 .
C145 H145 0.9500 .
C146 C161 1.516(5) .
C146 H14A 0.9900 .
C146 H14B 0.9900 .
C151 C152 1.363(5) .
C151 C156 1.417(5) .
C152 C153 1.421(5) .
C152 H152 0.9500 .
C153 C154 1.350(6) .
C153 H153 0.9500 .
C154 C155 1.442(5) .
C154 H154 0.9500 .
C155 C161 1.405(6) .
C155 C156 1.427(5) .
C156 C164 1.428(5) .
C161 C162 1.395(6) .
C162 C163 1.386(6) .
C162 H162 0.9500 .
C163 C164 1.367(6) .
C163 H163 0.9500 .
C164 H164 0.9500 .
N211 C212 1.343(4) .
N211 C216 1.349(5) .
C212 C213 1.386(5) .
C212 C223 1.468(5) .
C213 C214 1.384(6) .
C213 H213 0.9500 .
C214 C215 1.375(6) .
C214 H214 0.9500 .
C215 C216 1.388(5) .
C215 H215 0.9500 .
C216 H216 0.9500 .
N221 N222 1.347(4) .
N221 C225 1.353(5) .
N221 C226 1.457(4) .
N222 C223 1.343(4) .
C223 C224 1.403(5) .
C224 C225 1.368(5) .
C224 H224 0.9500 .
C225 H225 0.9500 .
C226 C251 1.508(5) .
C226 H22A 0.9900 .
C226 H22B 0.9900 .
N231 C236 1.341(5) .
N231 C232 1.348(5) .
C232 C233 1.392(6) .
C232 C243 1.445(6) .
C233 C234 1.400(7) .
C233 H233 0.9500 .
C234 C235 1.365(8) .
C234 H234 0.9500 .
C235 C236 1.412(6) .
C235 H235 0.9500 .
C236 H236 0.9500 .
N241 N242 1.355(4) .
N241 C245 1.362(5) .
N241 C246 1.442(5) .
N242 C243 1.354(5) .
C243 C244 1.398(6) .
C244 C245 1.379(7) .
C244 H244 0.9500 .
C245 H245 0.9500 .
C246 C261 1.523(5) .
C246 H24A 0.9900 .
C246 H24B 0.9900 .
C251 C252 1.363(5) .
C251 C256 1.417(5) .
C252 C253 1.404(5) .
C252 H252 0.9500 .
C253 C254 1.386(6) .
C253 H253 0.9500 .
C254 C255 1.421(5) .
C254 H254 0.9500 .
C255 C261 1.412(5) .
C255 C256 1.440(5) .
C256 C264 1.416(5) .
C261 C262 1.378(5) .
C262 C263 1.415(5) .
C262 H262 0.9500 .
C263 C264 1.371(5) .
C263 H263 0.9500 .
C264 H264 0.9500 .
N311 C312 1.332(5) .
N311 C316 1.346(5) .
C332 N331 1.359(5) .
C332 C333 1.394(5) .
C332 C343 1.454(5) .
C333 C334 1.376(6) .
C333 H333 0.9500 .
C334 C335 1.372(6) .
C334 H334 0.9500 .
C335 C336 1.396(5) .
C335 H335 0.9500 .
C336 N331 1.330(5) .
C336 H336 0.9500 .
C312 C313 1.386(5) .
C312 C323 1.471(5) .
C313 C314 1.386(6) .
C313 H313 0.9500 .
C314 C315 1.378(7) .
C314 H314 0.9500 .
C315 C316 1.392(6) .
C315 H315 0.9500 .
C316 H316 0.9500 .
N321 N322 1.355(4) .
N321 C325 1.356(5) .
N321 C326 1.444(4) .
N322 C323 1.329(4) .
C323 C324 1.390(5) .
C324 C325 1.381(5) .
C324 H324 0.9500 .
C325 H325 0.9500 .
C326 C351 1.508(4) .
C326 H32A 0.9900 .
C326 H32B 0.9900 .
N341 C345 1.346(5) .
N341 N342 1.352(4) 7_655
N341 C346 1.449(4) .
N342 N341 1.352(4) 7_655
N342 C343 1.353(4) .
C343 C344 1.393(5) 7_655
C344 C345 1.372(6) .
C344 C343 1.392(5) 7_655
C344 H344 0.9500 .
C345 H345 0.9500 .
C346 C361 1.527(5) .
C346 H34A 0.9900 .
C346 H34B 0.9900 .
C351 C352 1.371(5) .
C351 C356 1.414(5) .
C352 C353 1.410(5) .
C352 H352 0.9500 .
C353 C354 1.376(5) .
C353 H353 0.9500 .
C354 C355 1.413(5) .
C354 H354 0.9500 .
C355 C361 1.430(5) .
C355 C356 1.430(5) .
C356 C364 1.434(5) .
C361 C362 1.365(5) .
C362 C363 1.407(5) .
C362 H362 0.9500 .
C363 C364 1.356(5) .
C363 H363 0.9500 .
C364 H364 0.9500 .
N411 C416 1.325(6) .
N411 C412 1.344(6) .
C412 C413 1.402(5) .
C412 C423 1.447(6) .
C413 C414 1.328(8) .
C413 H413 0.9500 .
C414 C415 1.376(10) .
C414 H414 0.9500 .
C415 C416 1.383(7) .
C415 H415 0.9500 .
C416 H416 0.9500 .
N421 C425 1.361(5) .
N421 N422 1.365(4) .
N421 C426 1.452(5) .
N422 C423 1.352(5) .
C423 C424 1.395(6) .
C424 C425 1.358(6) .
C424 H424 0.9500 .
C425 H425 0.9500 .
C426 C431 1.503(6) .
C426 H42A 0.9900 .
C426 H42B 0.9900 .
C431 C432 1.361(5) .
C431 C436 1.427(5) .
C432 C433 1.416(6) .
C432 H432 0.9500 .
C433 C434 1.360(6) 7_655
C433 H433 0.9500 .
C434 C433 1.360(6) 7_655
C434 C435 1.416(5) .
C434 H434 0.9500 .
C435 C441 1.425(5) .
C435 C436 1.430(5) 7_655
C436 C444 1.426(5) .
C436 C435 1.430(5) 7_655
C441 C442 1.371(5) .
C441 C826 1.520(6) .
C442 C443 1.415(5) 7_655
C442 H442 0.9500 .
C443 C444 1.361(6) .
C443 C442 1.415(5) 7_655
C443 H443 0.9500 .
C444 H444 0.9500 .
N511 C512 1.337(7) .
N511 C516 1.361(5) .
C512 C513 1.387(6) .
C512 C523 1.473(7) .
C513 C514 1.444(9) .
C513 H513 0.9500 .
C514 C515 1.348(9) .
C514 H514 0.9500 .
C515 C516 1.389(6) .
C515 H515 0.9500 .
C516 H516 0.9500 .
N521 C525 1.330(7) .
N521 N522 1.358(5) .
N521 C526 1.460(6) .
N522 C523 1.344(6) .
C523 C524 1.387(8) .
C524 C525 1.359(8) .
C524 H524 0.9500 .
C525 H525 0.9500 .
C526 C531 1.504(6) .
C526 H52A 0.9900 .
C526 H52B 0.9900 .
C531 C532 1.371(6) .
C531 C535 1.428(5) .
C532 C533 1.398(7) .
C532 H532 0.9500 .
C533 C534 1.367(6) .
C533 H533 0.9500 .
C534 C732 1.423(5) .
C534 H534 0.9500 .
C535 C732 1.417(6) .
C535 C542 1.430(6) .
C541 C542 1.373(6) .
C541 C733 1.402(6) .
C541 H541 0.9500 .
C542 H542 0.9500 .
N611 C612 1.341(5) .
N611 C616 1.350(5) .
C612 C613 1.383(5) .
C612 C623 1.466(5) .
C613 C614 1.391(7) .
C613 H613 0.9500 .
C614 C615 1.382(7) .
C614 H614 0.9500 .
C615 C616 1.395(6) .
C615 H615 0.9500 .
C616 H616 0.9500 .
N621 C625 1.338(5) .
N621 N622 1.357(4) .
N621 C626 1.464(4) .
N622 C623 1.345(4) .
C623 C624 1.397(5) .
C624 C625 1.374(6) .
C624 H624 0.9500 .
C625 H625 0.9500 .
C626 C631 1.510(5) .
C626 H62A 0.9900 .
C626 H62B 0.9900 .
C631 C632 1.366(5) .
C631 C636 1.427(5) .
C632 C633 1.408(5) .
C632 H632 0.9500 .
C633 C634 1.371(5) .
C633 H633 0.9500 .
C634 C635 1.416(5) .
C634 H634 0.9500 .
C635 C636 1.432(5) .
C635 C641 1.447(5) .
C636 C644 1.413(5) .
C641 C642 1.365(5) .
C641 C926 1.512(5) .
C642 C643 1.414(5) .
C642 H642 0.9500 .
C643 C644 1.370(5) .
C643 H643 0.9500 .
C644 H644 0.9500 .
N711 C712 1.338(5) .
N711 C716 1.342(5) .
C712 C713 1.390(5) .
C712 C723 1.468(5) .
C713 C714 1.401(7) .
C713 H713 0.9500 .
C714 C715 1.378(8) .
C714 H714 0.9500 .
C715 C716 1.375(7) .
C715 H715 0.9500 .
C716 H716 0.9500 .
N721 N722 1.349(4) .
N721 C725 1.363(5) .
N721 C726 1.447(4) .
N722 C723 1.342(4) .
C723 C724 1.382(5) .
C724 C725 1.385(6) .
C724 H724 0.9500 .
C725 H725 0.9500 .
C726 C731 1.515(5) .
C726 H72A 0.9900 .
C726 H72B 0.9900 .
C731 C733 1.362(5) .
C731 C732 1.438(5) .
C733 H733 0.9500 .
N811 C816 1.352(6) .
N811 C812 1.356(5) .
C812 C813 1.407(5) .
C812 C823 1.447(6) .
C813 C814 1.361(8) .
C813 H813 0.9500 .
C814 C815 1.385(8) .
C814 H814 0.9500 .
C815 C816 1.381(6) .
C815 H815 0.9500 .
C816 H816 0.9500 .
N821 N822 1.352(5) .
N821 C825 1.357(5) .
N821 C826 1.451(5) .
N822 C823 1.363(5) .
C823 C824 1.394(6) .
C824 C825 1.372(7) .
C824 H824 0.9500 .
C825 H825 0.9500 .
C826 H82A 0.9900 .
C826 H82B 0.9900 .
N911 C916 1.343(5) .
N911 C912 1.345(5) .
C912 C913 1.394(5) .
C912 C923 1.467(5) .
C913 C914 1.373(6) .
C913 H913 0.9500 .
C914 C915 1.410(7) .
C914 H914 0.9500 .
C915 C916 1.383(5) .
C915 H915 0.9500 .
C916 H916 0.9500 .
N921 N922 1.356(4) .
N921 C925 1.357(4) .
N921 C926 1.457(4) .
N922 C923 1.343(4) .
C923 C924 1.385(5) .
C924 C925 1.373(5) .
C924 H924 0.9500 .
C925 H925 0.9500 .
C926 H92A 0.9900 .
C926 H92B 0.9900 .
B11 F13 1.400(3) .
B11 F12 1.400(3) .
B11 F15 1.400(3) .
B11 F14 1.400(3) .
B21 F25 1.386(3) .
B21 F23 1.387(3) .
B21 F22 1.388(3) .
B21 F24 1.389(3) .
B31 F35 1.384(2) .
B31 F33 1.388(2) .
B31 F34 1.390(2) .
B31 F32 1.393(2) .
B41 F45 1.3942(19) .
B41 F42 1.3944(19) .
B41 F43 1.3946(19) .
B41 F44 1.3957(19) .
B51 F55 1.345(3) .
B51 F54 1.348(3) .
B51 F53 1.350(3) .
B51 F52 1.350(3) .
B61 F65 1.3919(18) .
B61 F63 1.3924(18) .
B61 F64 1.3926(18) .
B61 F62 1.3934(18) .
O11 C12 1.416(8) .
C12 H12C 0.9800 .
C12 H12D 0.9800 .
C12 H12E 0.9800 .
O21 C22 1.445(12) .
C22 H22C 0.9800 .
C22 H22D 0.9800 .
C22 H22E 0.9800 .
O31 C32 1.425(8) .
C32 H32C 0.9800 .
C32 H32D 0.9800 .
C32 H32E 0.9800 .

loop_
_geom_torsion_atom_site_label_1
_geom_torsion_atom_site_label_2
_geom_torsion_atom_site_label_3
_geom_torsion_atom_site_label_4
_geom_torsion
_geom_torsion_site_symmetry_1
_geom_torsion_site_symmetry_4
N211 Ni1 N111 C116 -101.0(3) . .
N311 Ni1 N111 C116 -8.7(3) . .
N122 Ni1 N111 C116 170.2(3) . .
N322 Ni1 N111 C116 68.6(3) . .
N222 Ni1 N111 C116 -113.2(8) . .
N211 Ni1 N111 C112 81.4(2) . .
N311 Ni1 N111 C112 173.7(2) . .
N122 Ni1 N111 C112 -7.4(2) . .
N322 Ni1 N111 C112 -109.0(2) . .
N222 Ni1 N111 C112 69.1(9) . .
C116 N111 C112 C113 0.9(5) . .
Ni1 N111 C112 C113 178.7(3) . .
C116 N111 C112 C123 -174.5(3) . .
Ni1 N111 C112 C123 3.3(4) . .
N111 C112 C113 C114 -3.3(5) . .
C123 C112 C113 C114 171.7(4) . .
C112 C113 C114 C115 2.0(6) . .
C113 C114 C115 C116 1.6(7) . .
C112 N111 C116 C115 2.9(6) . .
Ni1 N111 C116 C115 -174.6(3) . .
C114 C115 C116 N111 -4.2(7) . .
C125 N121 N122 C123 1.4(3) . .
C126 N121 N122 C123 178.2(3) . .
C125 N121 N122 Ni1 -169.7(3) . .
C126 N121 N122 Ni1 7.1(5) . .
N211 Ni1 N122 N121 86.4(3) . .
N311 Ni1 N122 N121 -172.7(5) . .
N322 Ni1 N122 N121 -93.0(3) . .
N111 Ni1 N122 N121 -178.9(3) . .
N222 Ni1 N122 N121 8.9(3) . .
N211 Ni1 N122 C123 -84.2(2) . .
N311 Ni1 N122 C123 16.7(7) . .
N322 Ni1 N122 C123 96.4(2) . .
N111 Ni1 N122 C123 10.6(2) . .
N222 Ni1 N122 C123 -161.6(2) . .
N121 N122 C123 C124 -1.3(4) . .
Ni1 N122 C123 C124 172.4(2) . .
N121 N122 C123 C112 173.8(3) . .
Ni1 N122 C123 C112 -12.5(4) . .
N111 C112 C123 N122 6.1(4) . .
C113 C112 C123 N122 -169.2(3) . .
N111 C112 C123 C124 -180.0(3) . .
C113 C112 C123 C124 4.7(6) . .
N122 C123 C124 C125 0.8(4) . .
C112 C123 C124 C125 -173.4(3) . .
C123 C124 C125 N121 0.0(4) . .
N122 N121 C125 C124 -0.9(4) . .
C126 N121 C125 C124 -177.5(3) . .
N122 N121 C126 C151 -87.8(4) . .
C125 N121 C126 C151 88.4(4) . .
N411 Ni2 N131 C136 -90.7(13) . .
N522 Ni2 N131 C136 14.8(3) . .
N511 Ni2 N131 C136 92.7(3) . .
N142 Ni2 N131 C136 -179.3(3) 7_655 .
N422 Ni2 N131 C136 -87.2(3) . .
N411 Ni2 N131 C132 84.1(13) . 7_655
N522 Ni2 N131 C132 -170.4(3) . 7_655
N511 Ni2 N131 C132 -92.5(3) . 7_655
N142 Ni2 N131 C132 -4.5(3) 7_655 7_655
N422 Ni2 N131 C132 87.6(3) . 7_655
N131 C132 C133 C134 0.8(6) 7_655 .
C143 C132 C133 C134 -177.4(4) . .
C132 C133 C134 C135 0.8(6) . 7_655
C132 N131 C136 C135 -1.6(6) 7_655 .
Ni2 N131 C136 C135 173.1(3) . .
C134 C135 C136 N131 -0.1(6) 7_655 .
C145 N141 N142 C143 -1.1(5) . .
C146 N141 N142 C143 -175.0(4) . .
C145 N141 N142 Ni2 -167.2(4) . 7_655
C146 N141 N142 Ni2 18.8(6) . 7_655
N141 N142 C143 C144 1.7(4) . .
Ni2 N142 C143 C144 172.2(3) 7_655 .
N141 N142 C143 C132 -175.6(3) . .
Ni2 N142 C143 C132 -5.1(4) 7_655 .
N131 C132 C143 N142 9.1(5) 7_655 .
C133 C132 C143 N142 -172.6(4) . .
N131 C132 C143 C144 -167.5(4) 7_655 .
C133 C132 C143 C144 10.7(7) . .
N142 C143 C144 C145 -1.6(5) . .
C132 C143 C144 C145 175.2(4) . .
N142 N141 C145 C144 0.1(6) . .
C146 N141 C145 C144 173.5(4) . .
C143 C144 C145 N141 0.9(5) . .
C145 N141 C146 C161 -91.7(5) . .
N142 N141 C146 C161 81.0(5) . .
N121 C126 C151 C152 -10.2(5) . .
N121 C126 C151 C156 169.2(3) . .
C156 C151 C152 C153 -0.5(5) . .
C126 C151 C152 C153 178.9(3) . .
C151 C152 C153 C154 0.1(6) . .
C152 C153 C154 C155 -1.0(6) . .
C153 C154 C155 C161 -176.8(4) . .
C153 C154 C155 C156 2.2(5) . .
C152 C151 C156 C155 1.7(5) . .
C126 C151 C156 C155 -177.7(3) . .
C152 C151 C156 C164 179.1(3) . .
C126 C151 C156 C164 -0.3(5) . .
C161 C155 C156 C151 176.5(3) . .
C154 C155 C156 C151 -2.5(5) . .
C161 C155 C156 C164 -1.0(5) . .
C154 C155 C156 C164 180.0(3) . .
C156 C155 C161 C162 -3.1(6) . .
C154 C155 C161 C162 175.8(4) . .
C156 C155 C161 C146 178.6(4) . .
C154 C155 C161 C146 -2.4(6) . .
N141 C146 C161 C162 6.0(6) . .
N141 C146 C161 C155 -175.8(4) . .
C155 C161 C162 C163 4.8(6) . .
C146 C161 C162 C163 -177.0(4) . .
C161 C162 C163 C164 -2.2(7) . .
C162 C163 C164 C156 -2.2(6) . .
C151 C156 C164 C163 -173.7(4) . .
C155 C156 C164 C163 3.7(5) . .
N311 Ni1 N211 C212 82.4(2) . .
N122 Ni1 N211 C212 -107.6(2) . .
N322 Ni1 N211 C212 69.4(7) . .
N111 Ni1 N211 C212 175.2(2) . .
N222 Ni1 N211 C212 -6.5(2) . .
N311 Ni1 N211 C216 -92.2(3) . .
N122 Ni1 N211 C216 77.8(3) . .
N322 Ni1 N211 C216 -105.2(6) . .
N111 Ni1 N211 C216 0.6(3) . .
N222 Ni1 N211 C216 178.9(3) . .
C216 N211 C212 C213 1.9(5) . .
Ni1 N211 C212 C213 -173.2(3) . .
C216 N211 C212 C223 179.3(3) . .
Ni1 N211 C212 C223 4.3(4) . .
N211 C212 C213 C214 -0.5(5) . .
C223 C212 C213 C214 -177.7(3) . .
C212 C213 C214 C215 -1.0(6) . .
C213 C214 C215 C216 1.0(6) . .
C212 N211 C216 C215 -1.9(5) . .
Ni1 N211 C216 C215 172.6(3) . .
C214 C215 C216 N211 0.5(6) . .
C225 N221 N222 C223 0.9(4) . .
C226 N221 N222 C223 178.8(3) . .
C225 N221 N222 Ni1 -167.4(3) . .
C226 N221 N222 Ni1 10.5(5) . .
N211 Ni1 N222 C223 7.7(2) . .
N311 Ni1 N222 C223 -84.5(2) . .
N122 Ni1 N222 C223 95.2(2) . .
N322 Ni1 N222 C223 -161.6(2) . .
N111 Ni1 N222 C223 20.3(9) . .
N211 Ni1 N222 N221 175.5(4) . .
N311 Ni1 N222 N221 83.3(3) . .
N122 Ni1 N222 N221 -97.0(3) . .
N322 Ni1 N222 N221 6.2(4) . .
N111 Ni1 N222 N221 -171.9(7) . .
N221 N222 C223 C224 -1.2(4) . .
Ni1 N222 C223 C224 171.1(2) . .
N221 N222 C223 C212 179.5(3) . .
Ni1 N222 C223 C212 -8.2(4) . .
N211 C212 C223 N222 2.9(4) . .
C213 C212 C223 N222 -179.7(3) . .
N211 C212 C223 C224 -176.2(3) . .
C213 C212 C223 C224 1.2(6) . .
N222 C223 C224 C225 1.0(4) . .
C212 C223 C224 C225 -179.8(3) . .
N222 N221 C225 C224 -0.3(4) . .
C226 N221 C225 C224 -178.1(3) . .
C223 C224 C225 N221 -0.4(4) . .
N222 N221 C226 C251 -86.4(4) . .
C225 N221 C226 C251 91.2(4) . .
N711 Ni3 N231 C236 128.1(16) . .
N622 Ni3 N231 C236 -13.9(3) . .
N242 Ni3 N231 C236 -179.9(3) . .
N611 Ni3 N231 C236 -91.7(3) . .
N722 Ni3 N231 C236 87.6(3) . .
N711 Ni3 N231 C232 -55.6(17) . .
N622 Ni3 N231 C232 162.4(3) . .
N242 Ni3 N231 C232 -3.5(2) . .
N611 Ni3 N231 C232 84.6(3) . .
N722 Ni3 N231 C232 -96.1(3) . .
C236 N231 C232 C233 -0.6(5) . .
Ni3 N231 C232 C233 -177.3(3) . .
C236 N231 C232 C243 178.0(3) . .
Ni3 N231 C232 C243 1.4(4) . .
N231 C232 C233 C234 0.3(6) . .
C243 C232 C233 C234 -178.3(4) . .
C232 C233 C234 C235 0.6(6) . .
C233 C234 C235 C236 -1.0(7) . .
C232 N231 C236 C235 0.2(5) . .
Ni3 N231 C236 C235 176.4(3) . .
C234 C235 C236 N231 0.6(6) . .
C245 N241 N242 C243 -1.4(4) . .
C246 N241 N242 C243 -177.1(3) . .
C245 N241 N242 Ni3 -163.5(3) . .
C246 N241 N242 Ni3 20.9(5) . .
N711 Ni3 N242 C243 -178.3(2) . .
N231 Ni3 N242 C243 5.2(2) . .
N622 Ni3 N242 C243 -50.1(5) . .
N611 Ni3 N242 C243 -83.4(2) . .
N722 Ni3 N242 C243 103.4(2) . .
N711 Ni3 N242 N241 -17.1(4) . .
N231 Ni3 N242 N241 166.4(4) . .
N622 Ni3 N242 N241 111.1(5) . .
N611 Ni3 N242 N241 77.8(4) . .
N722 Ni3 N242 N241 -95.4(4) . .
N241 N242 C243 C244 1.7(4) . .
Ni3 N242 C243 C244 169.4(3) . .
N241 N242 C243 C232 -174.0(3) . .
Ni3 N242 C243 C232 -6.3(4) . .
N231 C232 C243 N242 3.4(5) . .
C233 C232 C243 N242 -178.0(3) . .
N231 C232 C243 C244 -171.3(4) . .
C233 C232 C243 C244 7.4(6) . .
N242 C243 C244 C245 -1.4(5) . .
C232 C243 C244 C245 173.6(4) . .
N242 N241 C245 C244 0.6(4) . .
C246 N241 C245 C244 176.0(3) . .
C243 C244 C245 N241 0.4(5) . .
N242 N241 C246 C261 85.5(4) . .
C245 N241 C246 C261 -89.4(5) . .
N221 C226 C251 C252 -11.5(5) . .
N221 C226 C251 C256 168.1(3) . .
C256 C251 C252 C253 -1.5(6) . .
C226 C251 C252 C253 178.0(3) . .
C251 C252 C253 C254 -1.8(6) . .
C252 C253 C254 C255 1.2(6) . .
C253 C254 C255 C261 -177.0(4) . .
C253 C254 C255 C256 2.5(5) . .
C252 C251 C256 C264 -178.2(3) . .
C226 C251 C256 C264 2.2(5) . .
C252 C251 C256 C255 5.2(5) . .
C226 C251 C256 C255 -174.4(3) . .
C261 C255 C256 C264 -2.9(5) . .
C254 C255 C256 C264 177.6(3) . .
C261 C255 C256 C251 173.8(3) . .
C254 C255 C256 C251 -5.6(5) . .
C254 C255 C261 C262 -179.5(3) . .
C256 C255 C261 C262 1.1(5) . .
C254 C255 C261 C246 2.7(5) . .
C256 C255 C261 C246 -176.8(3) . .
N241 C246 C261 C262 1.1(5) . .
N241 C246 C261 C255 179.0(3) . .
C255 C261 C262 C263 2.2(6) . .
C246 C261 C262 C263 -179.9(3) . .
C261 C262 C263 C264 -3.8(6) . .
C262 C263 C264 C256 1.9(6) . .
C251 C256 C264 C263 -175.2(3) . .
C255 C256 C264 C263 1.4(5) . .
N211 Ni1 N311 C312 174.3(3) . .
N122 Ni1 N311 C312 73.6(7) . .
N322 Ni1 N311 C312 -8.1(3) . .
N111 Ni1 N311 C312 79.6(3) . .
N222 Ni1 N311 C312 -108.0(3) . .
N211 Ni1 N311 C316 -1.1(3) . .
N122 Ni1 N311 C316 -101.8(7) . .
N322 Ni1 N311 C316 176.5(3) . .
N111 Ni1 N311 C316 -95.8(3) . .
N222 Ni1 N311 C316 76.6(3) . .
N331 C332 C333 C334 1.7(5) . .
C343 C332 C333 C334 -177.7(3) . .
C332 C333 C334 C335 -2.1(6) . .
C333 C334 C335 C336 1.4(6) . .
C334 C335 C336 N331 -0.1(6) . .
C316 N311 C312 C313 0.4(6) . .
Ni1 N311 C312 C313 -175.3(3) . .
C316 N311 C312 C323 -178.2(3) . .
Ni1 N311 C312 C323 6.1(4) . .
N311 C312 C313 C314 -1.1(6) . .
C323 C312 C313 C314 177.4(4) . .
C312 C313 C314 C315 0.8(7) . .
C313 C314 C315 C316 0.0(7) . .
C312 N311 C316 C315 0.5(6) . .
Ni1 N311 C316 C315 175.8(3) . .
C314 C315 C316 N311 -0.7(7) . .
C325 N321 N322 C323 1.5(4) . .
C326 N321 N322 C323 175.6(3) . .
C325 N321 N322 Ni1 -168.0(3) . .
C326 N321 N322 Ni1 6.0(5) . .
N211 Ni1 N322 C323 22.3(7) . .
N311 Ni1 N322 C323 9.0(2) . .
N122 Ni1 N322 C323 -160.7(2) . .
N111 Ni1 N322 C323 -84.0(3) . .
N222 Ni1 N322 C323 96.2(2) . .
N211 Ni1 N322 N321 -168.7(5) . .
N311 Ni1 N322 N321 178.0(4) . .
N122 Ni1 N322 N321 8.3(4) . .
N111 Ni1 N322 N321 84.9(4) . .
N222 Ni1 N322 N321 -94.8(3) . .
N321 N322 C323 C324 -1.8(4) . .
Ni1 N322 C323 C324 171.1(2) . .
N321 N322 C323 C312 178.3(3) . .
Ni1 N322 C323 C312 -8.9(4) . .
N311 C312 C323 N322 2.0(5) . .
C313 C312 C323 N322 -176.6(4) . .
N311 C312 C323 C324 -178.0(4) . .
C313 C312 C323 C324 3.4(6) . .
N322 C323 C324 C325 1.3(4) . .
C312 C323 C324 C325 -178.7(4) . .
N322 N321 C325 C324 -0.8(4) . .
C326 N321 C325 C324 -174.6(3) . .
C323 C324 C325 N321 -0.3(4) . .
N322 N321 C326 C351 -85.7(4) . .
C325 N321 C326 C351 87.5(4) . .
C335 C336 N331 C332 -0.4(5) . .
C335 C336 N331 Ni4 173.8(3) . .
C333 C332 N331 C336 -0.4(5) . .
C343 C332 N331 C336 179.1(3) . .
C333 C332 N331 Ni4 -175.2(3) . .
C343 C332 N331 Ni4 4.2(4) . .
N911 Ni4 N331 C336 -103.2(9) . .
N822 Ni4 N331 C336 20.8(3) . .
N342 Ni4 N331 C336 -173.8(3) . .
N811 Ni4 N331 C336 98.9(3) . .
N922 Ni4 N331 C336 -79.8(3) . .
N911 Ni4 N331 C332 71.2(10) . .
N822 Ni4 N331 C332 -164.8(2) . .
N342 Ni4 N331 C332 0.5(2) . .
N811 Ni4 N331 C332 -86.7(3) . .
N922 Ni4 N331 C332 94.5(2) . .
N911 Ni4 N342 N341 22.5(4) . 7_655
N331 Ni4 N342 N341 -164.8(4) . 7_655
N822 Ni4 N342 N341 -104.0(5) . 7_655
N811 Ni4 N342 N341 -72.4(3) . 7_655
N922 Ni4 N342 N341 101.3(3) . 7_655
N911 Ni4 N342 C343 -178.2(2) . .
N331 Ni4 N342 C343 -5.5(2) . .
N822 Ni4 N342 C343 55.2(5) . .
N811 Ni4 N342 C343 86.9(2) . .
N922 Ni4 N342 C343 -99.4(2) . .
N341 N342 C343 C344 -1.6(4) 7_655 7_655
Ni4 N342 C343 C344 -168.1(2) . 7_655
N341 N342 C343 C332 176.1(3) 7_655 .
Ni4 N342 C343 C332 9.7(4) . .
N331 C332 C343 N342 -9.4(5) . .
C333 C332 C343 N342 170.0(3) . .
N331 C332 C343 C344 167.7(4) . 7_655
C333 C332 C343 C344 -12.8(6) . 7_655
N342 N341 C345 C344 1.5(4) 7_655 .
C346 N341 C345 C344 177.1(3) . .
C343 C344 C345 N341 -0.4(4) 7_655 .
C345 N341 C346 C361 -92.3(4) . .
N342 N341 C346 C361 83.0(4) 7_655 .
N321 C326 C351 C352 -12.0(4) . .
N321 C326 C351 C356 167.6(3) . .
C356 C351 C352 C353 -1.9(5) . .
C326 C351 C352 C353 177.8(3) . .
C351 C352 C353 C354 -1.3(5) . .
C352 C353 C354 C355 2.7(5) . .
C353 C354 C355 C361 -179.3(3) . .
C353 C354 C355 C356 -1.0(5) . .
C352 C351 C356 C355 3.5(5) . .
C326 C351 C356 C355 -176.2(3) . .
C352 C351 C356 C364 -177.7(3) . .
C326 C351 C356 C364 2.6(5) . .
C354 C355 C356 C351 -2.1(5) . .
C361 C355 C356 C351 176.3(3) . .
C354 C355 C356 C364 179.1(3) . .
C361 C355 C356 C364 -2.5(5) . .
C354 C355 C361 C362 177.9(3) . .
C356 C355 C361 C362 -0.4(5) . .
C354 C355 C361 C346 1.2(5) . .
C356 C355 C361 C346 -177.1(3) . .
N341 C346 C361 C362 6.8(5) . .
N341 C346 C361 C355 -176.5(3) . .
C355 C361 C362 C363 3.1(5) . .
C346 C361 C362 C363 179.7(3) . .
C361 C362 C363 C364 -2.8(5) . .
C362 C363 C364 C356 -0.2(5) . .
C351 C356 C364 C363 -175.9(3) . .
C355 C356 C364 C363 2.8(5) . .
N131 Ni2 N411 C416 174.6(11) . .
N522 Ni2 N411 C416 69.1(5) . .
N511 Ni2 N411 C416 -8.8(5) . .
N142 Ni2 N411 C416 -98.2(5) 7_655 .
N422 Ni2 N411 C416 171.0(5) . .
N131 Ni2 N411 C412 0.0(15) . .
N522 Ni2 N411 C412 -105.5(3) . .
N511 Ni2 N411 C412 176.6(3) . .
N142 Ni2 N411 C412 87.1(3) 7_655 .
N422 Ni2 N411 C412 -3.6(3) . .
C416 N411 C412 C413 2.6(7) . .
Ni2 N411 C412 C413 177.8(3) . .
C416 N411 C412 C423 -174.5(5) . .
Ni2 N411 C412 C423 0.7(5) . .
N411 C412 C413 C414 -2.7(7) . .
C423 C412 C413 C414 174.1(5) . .
C412 C413 C414 C415 -0.8(8) . .
C413 C414 C415 C416 4.3(10) . .
C412 N411 C416 C415 1.1(9) . .
Ni2 N411 C416 C415 -173.5(5) . .
C414 C415 C416 N411 -4.6(11) . .
C425 N421 N422 C423 -0.2(4) . .
C426 N421 N422 C423 174.8(3) . .
C425 N421 N422 Ni2 -175.5(3) . .
C426 N421 N422 Ni2 -0.5(6) . .
N131 Ni2 N422 C423 -173.6(3) . .
N411 Ni2 N422 C423 6.0(3) . .
N522 Ni2 N422 C423 94.3(3) . .
N511 Ni2 N422 C423 7.0(11) . .
N142 Ni2 N422 C423 -95.2(3) 7_655 .
N131 Ni2 N422 N421 1.5(4) . .
N411 Ni2 N422 N421 -179.0(4) . .
N522 Ni2 N422 N421 -90.6(4) . .
N511 Ni2 N422 N421 -177.9(8) . .
N142 Ni2 N422 N421 79.9(4) 7_655 .
N421 N422 C423 C424 -0.5(4) . .
Ni2 N422 C423 C424 176.5(3) . .
N421 N422 C423 C412 175.4(3) . .
Ni2 N422 C423 C412 -7.6(4) . .
N411 C412 C423 N422 4.8(6) . .
C413 C412 C423 N422 -172.2(4) . .
N411 C412 C423 C424 179.8(4) . .
C413 C412 C423 C424 2.7(7) . .
N422 C423 C424 C425 1.0(5) . .
C412 C423 C424 C425 -174.2(4) . .
C423 C424 C425 N421 -1.1(5) . .
N422 N421 C425 C424 0.9(5) . .
C426 N421 C425 C424 -174.1(4) . .
C425 N421 C426 C431 80.7(4) . .
N422 N421 C426 C431 -93.7(4) . .
N421 C426 C431 C432 4.6(5) . .
N421 C426 C431 C436 -173.5(3) . .
C436 C431 C432 C433 -2.4(6) . .
C426 C431 C432 C433 179.5(4) . .
C431 C432 C433 C434 1.6(7) . 7_655
C433 C434 C435 C441 -177.7(4) 7_655 .
C433 C434 C435 C436 1.7(6) 7_655 7_655
C432 C431 C436 C444 -178.8(3) . .
C426 C431 C436 C444 -0.7(5) . .
C432 C431 C436 C435 1.1(5) . 7_655
C426 C431 C436 C435 179.3(3) . 7_655
C434 C435 C441 C442 179.1(3) . .
C436 C435 C441 C442 -0.3(5) 7_655 .
C434 C435 C441 C826 -1.0(5) . .
C436 C435 C441 C826 179.6(3) 7_655 .
C435 C441 C442 C443 2.1(5) . 7_655
C826 C441 C442 C443 -177.8(3) . 7_655
C442 C443 C444 C436 -0.4(6) 7_655 .
C431 C436 C444 C443 178.6(3) . .
C435 C436 C444 C443 -1.3(5) 7_655 .
N131 Ni2 N511 C512 -89.7(4) . .
N411 Ni2 N511 C512 90.7(4) . .
N522 Ni2 N511 C512 0.5(3) . .
N142 Ni2 N511 C512 -167.8(4) 7_655 .
N422 Ni2 N511 C512 89.7(10) . .
N131 Ni2 N511 C516 96.7(4) . .
N411 Ni2 N511 C516 -82.9(4) . .
N522 Ni2 N511 C516 -173.1(4) . .
N142 Ni2 N511 C516 18.6(4) 7_655 .
N422 Ni2 N511 C516 -83.9(10) . .
C516 N511 C512 C513 1.1(8) . .
Ni2 N511 C512 C513 -173.1(5) . .
C516 N511 C512 C523 178.6(4) . .
Ni2 N511 C512 C523 4.4(6) . .
N511 C512 C513 C514 2.3(9) . .
C523 C512 C513 C514 -175.0(5) . .
C512 C513 C514 C515 -4.6(9) . .
C513 C514 C515 C516 3.5(9) . .
C512 N511 C516 C515 -2.5(7) . .
Ni2 N511 C516 C515 171.0(3) . .
C514 C515 C516 N511 0.2(8) . .
C525 N521 N522 C523 2.5(6) . .
C526 N521 N522 C523 171.6(4) . .
C525 N521 N522 Ni2 167.3(5) . .
C526 N521 N522 Ni2 -23.6(7) . .
N131 Ni2 N522 C523 87.7(4) . .
N411 Ni2 N522 C523 -99.0(4) . .
N511 Ni2 N522 C523 -5.8(4) . .
N142 Ni2 N522 C523 36.0(7) 7_655 .
N422 Ni2 N522 C523 -176.9(4) . .
N131 Ni2 N522 N521 -76.1(5) . .
N411 Ni2 N522 N521 97.1(5) . .
N511 Ni2 N522 N521 -169.7(5) . .
N142 Ni2 N522 N521 -127.8(5) 7_655 .
N422 Ni2 N522 N521 19.3(5) . .
N521 N522 C523 C524 0.6(6) . .
Ni2 N522 C523 C524 -168.7(4) . .
N521 N522 C523 C512 179.2(4) . .
Ni2 N522 C523 C512 10.0(6) . .
N511 C512 C523 N522 -9.7(7) . .
C513 C512 C523 N522 167.9(5) . .
N511 C512 C523 C524 168.6(7) . .
C513 C512 C523 C524 -13.8(10) . .
N522 C523 C524 C525 -3.4(8) . .
C512 C523 C524 C525 178.3(7) . .
N522 N521 C525 C524 -4.8(8) . .
C526 N521 C525 C524 -172.6(6) . .
C523 C524 C525 N521 4.9(8) . .
C525 N521 C526 C531 91.2(7) . .
N522 N521 C526 C531 -75.7(5) . .
N521 C526 C531 C532 -8.0(6) . .
N521 C526 C531 C535 174.6(4) . .
C535 C531 C532 C533 -1.5(7) . .
C526 C531 C532 C533 -178.9(4) . .
C531 C532 C533 C534 1.5(7) . .
C532 C533 C534 C732 -0.6(6) . .
C532 C531 C535 C732 0.6(6) . .
C526 C531 C535 C732 178.2(4) . .
C532 C531 C535 C542 179.4(4) . .
C526 C531 C535 C542 -3.0(6) . .
C733 C541 C542 C535 -3.0(6) . .
C732 C535 C542 C541 1.1(6) . .
C531 C535 C542 C541 -177.7(4) . .
N711 Ni3 N611 C612 -94.4(3) . .
N231 Ni3 N611 C612 88.4(3) . .
N622 Ni3 N611 C612 -3.4(3) . .
N242 Ni3 N611 C612 167.1(3) . .
N722 Ni3 N611 C612 -86.1(10) . .
N711 Ni3 N611 C616 91.1(4) . .
N231 Ni3 N611 C616 -86.0(4) . .
N622 Ni3 N611 C616 -177.8(4) . .
N242 Ni3 N611 C616 -7.3(4) . .
N722 Ni3 N611 C616 99.4(10) . .
C616 N611 C612 C613 -0.8(7) . .
Ni3 N611 C612 C613 -175.8(4) . .
C616 N611 C612 C623 178.0(4) . .
Ni3 N611 C612 C623 3.0(5) . .
N611 C612 C613 C614 2.5(8) . .
C623 C612 C613 C614 -176.2(5) . .
C612 C613 C614 C615 -1.3(8) . .
C613 C614 C615 C616 -1.5(9) . .
C612 N611 C616 C615 -2.2(7) . .
Ni3 N611 C616 C615 172.1(4) . .
C614 C615 C616 N611 3.4(8) . .
C625 N621 N622 C623 0.3(4) . .
C626 N621 N622 C623 179.8(3) . .
C625 N621 N622 Ni3 -169.6(3) . .
C626 N621 N622 Ni3 9.9(6) . .
N711 Ni3 N622 C623 98.0(3) . .
N231 Ni3 N622 C623 -84.7(3) . .
N242 Ni3 N622 C623 -31.0(6) . .
N611 Ni3 N622 C623 3.1(3) . .
N722 Ni3 N622 C623 176.0(3) . .
N711 Ni3 N622 N621 -92.7(4) . .
N231 Ni3 N622 N621 84.6(4) . .
N242 Ni3 N622 N621 138.3(4) . .
N611 Ni3 N622 N621 172.4(4) . .
N722 Ni3 N622 N621 -14.7(4) . .
N621 N622 C623 C624 0.1(4) . .
Ni3 N622 C623 C624 173.1(3) . .
N621 N622 C623 C612 -175.7(3) . .
Ni3 N622 C623 C612 -2.6(5) . .
N611 C612 C623 N622 -0.3(6) . .
C613 C612 C623 N622 178.6(4) . .
N611 C612 C623 C624 -175.0(4) . .
C613 C612 C623 C624 3.8(7) . .
N622 C623 C624 C625 -0.4(5) . .
C612 C623 C624 C625 174.6(4) . .
N622 N621 C625 C624 -0.6(5) . .
C626 N621 C625 C624 179.9(3) . .
C623 C624 C625 N621 0.6(5) . .
C625 N621 C626 C631 -101.8(4) . .
N622 N621 C626 C631 78.7(4) . .
N621 C626 C631 C632 5.8(5) . .
N621 C626 C631 C636 -173.1(3) . .
C636 C631 C632 C633 0.1(5) . .
C626 C631 C632 C633 -178.8(3) . .
C631 C632 C633 C634 1.4(6) . .
C632 C633 C634 C635 -0.2(5) . .
C633 C634 C635 C636 -2.4(5) . .
C633 C634 C635 C641 177.4(3) . .
C632 C631 C636 C644 179.4(3) . .
C626 C631 C636 C644 -1.6(5) . .
C632 C631 C636 C635 -2.8(5) . .
C626 C631 C636 C635 176.3(3) . .
C634 C635 C636 C644 -178.2(3) . .
C641 C635 C636 C644 2.0(5) . .
C634 C635 C636 C631 3.9(5) . .
C641 C635 C636 C631 -175.9(3) . .
C634 C635 C641 C642 -178.5(3) . .
C636 C635 C641 C642 1.3(5) . .
C634 C635 C641 C926 1.0(5) . .
C636 C635 C641 C926 -179.3(3) . .
C635 C641 C642 C643 -3.5(5) . .
C926 C641 C642 C643 177.0(3) . .
C641 C642 C643 C644 2.4(6) . .
C642 C643 C644 C636 1.1(6) . .
C631 C636 C644 C643 174.6(3) . .
C635 C636 C644 C643 -3.2(5) . .
N231 Ni3 N711 C712 -33.7(18) . .
N622 Ni3 N711 C712 108.3(3) . .
N242 Ni3 N711 C712 -85.2(3) . .
N611 Ni3 N711 C712 -173.7(3) . .
N722 Ni3 N711 C712 7.3(3) . .
N231 Ni3 N711 C716 144.3(16) . .
N622 Ni3 N711 C716 -73.7(3) . .
N242 Ni3 N711 C716 92.9(3) . .
N611 Ni3 N711 C716 4.3(3) . .
N722 Ni3 N711 C716 -174.6(3) . .
C716 N711 C712 C713 -2.1(6) . .
Ni3 N711 C712 C713 176.1(3) . .
C716 N711 C712 C723 175.8(3) . .
Ni3 N711 C712 C723 -6.0(4) . .
N711 C712 C713 C714 0.2(6) . .
C723 C712 C713 C714 -177.7(4) . .
C712 C713 C714 C715 1.0(6) . .
C713 C714 C715 C716 -0.1(7) . .
C712 N711 C716 C715 3.0(6) . .
Ni3 N711 C716 C715 -175.0(3) . .
C714 C715 C716 N711 -1.9(7) . .
C725 N721 N722 C723 -0.2(4) . .
C726 N721 N722 C723 -173.0(3) . .
C725 N721 N722 Ni3 174.8(3) . .
C726 N721 N722 Ni3 2.0(6) . .
N711 Ni3 N722 C723 -7.6(2) . .
N231 Ni3 N722 C723 169.5(2) . .
N622 Ni3 N722 C723 -97.3(2) . .
N242 Ni3 N722 C723 90.4(2) . .
N611 Ni3 N722 C723 -16.0(11) . .
N711 Ni3 N722 N721 177.7(4) . .
N231 Ni3 N722 N721 -5.2(4) . .
N622 Ni3 N722 N721 87.9(4) . .
N242 Ni3 N722 N721 -84.3(4) . .
N611 Ni3 N722 N721 169.3(8) . .
N721 N722 C723 C724 0.4(4) . .
Ni3 N722 C723 C724 -176.2(2) . .
N721 N722 C723 C712 -176.5(3) . .
Ni3 N722 C723 C712 6.9(4) . .
N711 C712 C723 N722 -0.8(5) . .
C713 C712 C723 N722 177.1(3) . .
N711 C712 C723 C724 -177.0(4) . .
C713 C712 C723 C724 0.9(6) . .
N722 C723 C724 C725 -0.5(4) . .
C712 C723 C724 C725 175.8(4) . .
N722 N721 C725 C724 -0.1(4) . .
C726 N721 C725 C724 172.5(3) . .
C723 C724 C725 N721 0.4(4) . .
N722 N721 C726 C731 82.4(4) . .
C725 N721 C726 C731 -89.3(4) . .
N721 C726 C731 C733 9.6(5) . .
N721 C726 C731 C732 -170.6(3) . .
C531 C535 C732 C534 0.2(5) . .
C542 C535 C732 C534 -178.6(3) . .
C531 C535 C732 C731 -178.0(3) . .
C542 C535 C732 C731 3.1(5) . .
C533 C534 C732 C535 -0.2(6) . .
C533 C534 C732 C731 177.9(4) . .
C733 C731 C732 C535 -5.8(5) . .
C726 C731 C732 C535 174.4(3) . .
C733 C731 C732 C534 176.1(3) . .
C726 C731 C732 C534 -3.8(5) . .
C732 C731 C733 C541 4.1(5) . .
C726 C731 C733 C541 -176.1(3) . .
C542 C541 C733 C731 0.3(6) . .
N911 Ni4 N811 C816 -92.2(3) . .
N331 Ni4 N811 C816 84.9(3) . .
N822 Ni4 N811 C816 177.6(3) . .
N342 Ni4 N811 C816 6.5(3) . .
N922 Ni4 N811 C816 -105.6(11) . .
N911 Ni4 N811 C812 88.9(3) . .
N331 Ni4 N811 C812 -94.0(3) . .
N822 Ni4 N811 C812 -1.2(2) . .
N342 Ni4 N811 C812 -172.3(3) . .
N922 Ni4 N811 C812 75.6(11) . .
C816 N811 C812 C813 -0.2(5) . .
Ni4 N811 C812 C813 178.8(3) . .
C816 N811 C812 C823 -178.1(3) . .
Ni4 N811 C812 C823 0.9(4) . .
N811 C812 C813 C814 -2.0(6) . .
C823 C812 C813 C814 175.8(4) . .
C812 C813 C814 C815 2.6(7) . .
C813 C814 C815 C816 -1.0(7) . .
C812 N811 C816 C815 1.8(6) . .
Ni4 N811 C816 C815 -177.0(3) . .
C814 C815 C816 N811 -1.2(7) . .
C825 N821 N822 C823 -0.5(4) . .
C826 N821 N822 C823 172.1(3) . .
C825 N821 N822 Ni4 176.1(3) . .
C826 N821 N822 Ni4 -11.4(6) . .
N911 Ni4 N822 N821 90.2(4) . .
N331 Ni4 N822 N821 -83.5(4) . .
N342 Ni4 N822 N821 -142.4(4) . .
N811 Ni4 N822 N821 -174.9(4) . .
N922 Ni4 N822 N821 11.9(4) . .
N911 Ni4 N822 C823 -93.5(3) . .
N331 Ni4 N822 C823 92.8(2) . .
N342 Ni4 N822 C823 33.9(5) . .
N811 Ni4 N822 C823 1.5(2) . .
N922 Ni4 N822 C823 -171.8(2) . .
N821 N822 C823 C824 0.3(4) . .
Ni4 N822 C823 C824 -177.3(3) . .
N821 N822 C823 C812 176.1(3) . .
Ni4 N822 C823 C812 -1.5(4) . .
N811 C812 C823 N822 0.4(5) . .
C813 C812 C823 N822 -177.5(4) . .
N811 C812 C823 C824 175.2(4) . .
C813 C812 C823 C824 -2.6(7) . .
N822 C823 C824 C825 0.0(4) . .
C812 C823 C824 C825 -175.1(4) . .
N822 N821 C825 C824 0.5(5) . .
C826 N821 C825 C824 -171.5(4) . .
C823 C824 C825 N821 -0.3(5) . .
N822 N821 C826 C441 -82.9(4) . .
C825 N821 C826 C441 88.4(5) . .
C442 C441 C826 N821 -2.2(5) . .
C435 C441 C826 N821 178.0(3) . .
N331 Ni4 N911 C916 -161.6(8) . .
N822 Ni4 N911 C916 74.3(3) . .
N342 Ni4 N911 C916 -92.3(3) . .
N811 Ni4 N911 C916 -3.8(3) . .
N922 Ni4 N911 C916 174.6(3) . .
N331 Ni4 N911 C912 19.1(11) . .
N822 Ni4 N911 C912 -105.0(3) . .
N342 Ni4 N911 C912 88.4(3) . .
N811 Ni4 N911 C912 176.9(3) . .
N922 Ni4 N911 C912 -4.7(2) . .
C916 N911 C912 C913 2.0(5) . .
Ni4 N911 C912 C913 -178.6(3) . .
C916 N911 C912 C923 -176.4(3) . .
Ni4 N911 C912 C923 3.0(4) . .
N911 C912 C913 C914 -1.0(6) . .
C923 C912 C913 C914 177.4(3) . .
C912 C913 C914 C915 -0.2(6) . .
C913 C914 C915 C916 0.4(6) . .
C912 N911 C916 C915 -1.9(6) . .
Ni4 N911 C916 C915 178.8(3) . .
C914 C915 C916 N911 0.8(6) . .
C925 N921 N922 C923 0.9(4) . .
C926 N921 N922 C923 172.4(3) . .
C925 N921 N922 Ni4 -175.5(3) . .
C926 N921 N922 Ni4 -4.0(6) . .
N911 Ni4 N922 C923 5.7(2) . .
N331 Ni4 N922 C923 -171.2(2) . .
N822 Ni4 N922 C923 94.8(2) . .
N342 Ni4 N922 C923 -92.4(2) . .
N811 Ni4 N922 C923 19.3(12) . .
N911 Ni4 N922 N921 -178.0(4) . .
N331 Ni4 N922 N921 5.1(4) . .
N822 Ni4 N922 N921 -88.9(4) . .
N342 Ni4 N922 N921 83.8(4) . .
N811 Ni4 N922 N921 -164.4(9) . .
N921 N922 C923 C924 -1.2(4) . .
Ni4 N922 C923 C924 176.5(2) . .
N921 N922 C923 C912 176.1(3) . .
Ni4 N922 C923 C912 -6.1(4) . .
N911 C912 C923 N922 2.4(5) . .
C913 C912 C923 N922 -176.1(3) . .
N911 C912 C923 C924 179.2(4) . .
C913 C912 C923 C924 0.7(6) . .
N922 C923 C924 C925 1.0(4) . .
C912 C923 C924 C925 -175.9(4) . .
N922 N921 C925 C924 -0.3(4) . .
C926 N921 C925 C924 -171.7(3) . .
C923 C924 C925 N921 -0.4(4) . .
N922 N921 C926 C641 -82.5(4) . .
C925 N921 C926 C641 87.9(4) . .
C642 C641 C926 N921 4.8(5) . .
C635 C641 C926 N921 -174.6(3) . .
